data_4066960
loop_
_publ_author_name
'Ghadwal, Rajendra S.'
'Roesky, Herbert W.'
'Schulzke, Carola'
'Granitzka, Markus'

_publ_section_title
;
 N-Heterocyclic Carbene Stabilized Dichlorosilaimine
 IPr&#x00B7;Cl2Si&#x2550;NR
;
_journal_issue 23
_journal_name_full Organometallics
_journal_page_first 6329
_journal_paper_doi 10.1021/om100737v
_journal_volume 29
_journal_year 2010
_chemical_formula_sum 'C68.25 H91 Cl2 N3 Si'
_chemical_formula_weight 1052.43
_chemical_name_systematic
; 
 ? 
;
_space_group_IT_number 2
_symmetry_cell_setting triclinic
_symmetry_space_group_name_Hall '-P 1'
_symmetry_space_group_name_H-M 'P -1'
_atom_sites_solution_hydrogens geom
_atom_sites_solution_primary direct
_atom_sites_solution_secondary difmap
_audit_creation_method SHELXL-97
_cell_angle_alpha 90.581(2)
_cell_angle_beta 92.462(2)
_cell_angle_gamma 100.942(2)
_cell_formula_units_Z 4
_cell_length_a 13.0796(16)
_cell_length_b 21.796(3)
_cell_length_c 22.043(3)
_cell_measurement_reflns_used 9920
_cell_measurement_temperature 100(2)
_cell_measurement_theta_max 25.224
_cell_measurement_theta_min 2.2345
_cell_volume 6163.1(14)
_computing_cell_refinement 'SAINT V7.68A'
_computing_data_collection 'APEX2 v2009.11-0'
_computing_data_reduction 'SAINT V7.68A'
_computing_molecular_graphics 'XSHELL in SHELXTL-97'
_computing_publication_material 'XSHELL in SHELXTL-97'
_computing_structure_refinement 'SHELXL in SHELXTL Version 2008/4'
_computing_structure_solution 'SHELXS in SHELXTL Version 2008/4'
_diffrn_ambient_temperature 100(2)
_diffrn_measured_fraction_theta_full 0.999
_diffrn_measured_fraction_theta_max 0.999
_diffrn_measurement_device_type 'Bruker Smart Apex II with D8-Goniometer'
_diffrn_measurement_method 'omega scans'
_diffrn_radiation_monochromator 'INCOATEC Helios mirror optics'
_diffrn_radiation_source 'Bruker TXS-Mo rotating anode'
_diffrn_radiation_type MoK\a
_diffrn_radiation_wavelength 0.71073
_diffrn_reflns_av_R_equivalents 0.0617
_diffrn_reflns_av_sigmaI/netI 0.0612
_diffrn_reflns_limit_h_max 15
_diffrn_reflns_limit_h_min -15
_diffrn_reflns_limit_k_max 25
_diffrn_reflns_limit_k_min -25
_diffrn_reflns_limit_l_max 25
_diffrn_reflns_limit_l_min -25
_diffrn_reflns_number 75367
_diffrn_reflns_theta_full 24.71
_diffrn_reflns_theta_max 24.71
_diffrn_reflns_theta_min 1.31
_exptl_absorpt_coefficient_mu 0.167
_exptl_absorpt_correction_T_max 0.9874
_exptl_absorpt_correction_T_min 0.7649
_exptl_absorpt_correction_type multi-scan
_exptl_absorpt_process_details SADABS-2008/2
_exptl_crystal_colour orange
_exptl_crystal_density_diffrn 1.134
_exptl_crystal_density_method 'not measured'
_exptl_crystal_description block
_exptl_crystal_F_000 2278
_exptl_crystal_size_max 0.30
_exptl_crystal_size_mid 0.25
_exptl_crystal_size_min 0.10
_refine_diff_density_max 0.710
_refine_diff_density_min -0.368
_refine_diff_density_rms 0.054
_refine_ls_extinction_method none
_refine_ls_goodness_of_fit_ref 1.034
_refine_ls_hydrogen_treatment constr
_refine_ls_matrix_type full
_refine_ls_number_parameters 1398
_refine_ls_number_reflns 21023
_refine_ls_number_restraints 206
_refine_ls_restrained_S_all 1.035
_refine_ls_R_factor_all 0.0816
_refine_ls_R_factor_gt 0.0480
_refine_ls_shift/su_max 0.005
_refine_ls_shift/su_mean 0.001
_refine_ls_structure_factor_coef Fsqd
_refine_ls_weighting_details 'calc w=1/[\s^2^(Fo^2^)+(0.0630P)^2^+1.8170P] where P=(Fo^2^+2Fc^2^)/3'
_refine_ls_weighting_scheme calc
_refine_ls_wR_factor_gt 0.1123
_refine_ls_wR_factor_ref 0.1284
_reflns_number_gt 14708
_reflns_number_total 21023
_reflns_threshold_expression >2sigma(I)
_cod_data_source_file om100737v_si_002.cif
_cod_data_source_block p-1
_cod_original_cell_volume 6163.0(13)
_cod_database_code 4066960

loop_
_symmetry_equiv_pos_as_xyz
'x, y, z'
'-x, -y, -z'

loop_
_atom_site_label
_atom_site_type_symbol
_atom_site_fract_x
_atom_site_fract_y
_atom_site_fract_z
_atom_site_U_iso_or_equiv
_atom_site_adp_type
_atom_site_occupancy
_atom_site_symmetry_multiplicity
_atom_site_calc_flag
_atom_site_refinement_flags
_atom_site_disorder_assembly
_atom_site_disorder_group
Cl1 Cl 0.35588(5) 0.33816(3) 0.03639(3) 0.02701(16) Uani 1 1 d . . .
Cl2 Cl 0.36426(5) 0.39127(3) 0.17270(3) 0.02598(15) Uani 1 1 d . . .
Cl3 Cl -0.09512(5) 0.68840(3) 0.24232(3) 0.02372(15) Uani 1 1 d . . .
Cl4 Cl 0.07908(5) 0.81345(3) 0.24982(3) 0.02531(15) Uani 1 1 d . . .
Si1 Si 0.35865(5) 0.30857(3) 0.12486(3) 0.01730(15) Uani 1 1 d . . .
Si2 Si 0.01447(5) 0.73988(3) 0.30254(3) 0.01611(15) Uani 1 1 d . . .
N1 N 0.13698(15) 0.24723(9) 0.09773(8) 0.0177(4) Uani 1 1 d . . .
N2 N 0.17238(15) 0.25900(9) 0.19356(8) 0.0172(4) Uani 1 1 d . . .
N3 N 0.43381(15) 0.26020(9) 0.13829(8) 0.0193(4) Uani 1 1 d . . .
N4 N 0.22477(15) 0.71432(9) 0.33353(8) 0.0185(4) Uani 1 1 d . . .
N5 N 0.12397(14) 0.63292(9) 0.29340(8) 0.0160(4) Uani 1 1 d . . .
N6 N -0.02780(15) 0.74477(9) 0.36852(9) 0.0193(4) Uani 1 1 d . . .
C1 C 0.21538(18) 0.27065(11) 0.13871(10) 0.0161(5) Uani 1 1 d . . .
C2 C 0.07114(18) 0.22765(11) 0.18608(11) 0.0206(5) Uani 1 1 d . . .
H2 H 0.0256 0.2134 0.2175 0.025 Uiso 1 1 calc R . .
C3 C 0.04839(18) 0.22085(11) 0.12632(11) 0.0210(5) Uani 1 1 d . . .
H3 H -0.0165 0.2015 0.1073 0.025 Uiso 1 1 calc R . .
C4 C 0.13452(18) 0.25037(12) 0.03158(10) 0.0192(5) Uani 1 1 d . . .
C5 C 0.11777(18) 0.30637(12) 0.00601(11) 0.0227(6) Uani 1 1 d . . .
C6 C 0.1074(2) 0.30720(13) -0.05715(12) 0.0296(6) Uani 1 1 d . . .
H6 H 0.0964 0.3442 -0.0766 0.035 Uiso 1 1 calc R . .
C7 C 0.1130(2) 0.25513(14) -0.09161(12) 0.0339(7) Uani 1 1 d . . .
H7 H 0.1050 0.2565 -0.1346 0.041 Uiso 1 1 calc R . .
C8 C 0.1300(2) 0.20138(13) -0.06483(11) 0.0300(6) Uani 1 1 d . . .
H8 H 0.1344 0.1662 -0.0897 0.036 Uiso 1 1 calc R . .
C9 C 0.14107(18) 0.19698(12) -0.00164(10) 0.0221(6) Uani 1 1 d . . .
C10 C 0.1530(2) 0.13376(12) 0.02192(11) 0.0254(6) Uani 1 1 d . . .
H10 H 0.1964 0.1167 -0.0079 0.030 Uiso 1 1 calc R . .
C11 C 0.0472(2) 0.08957(13) 0.01795(13) 0.0374(7) Uani 1 1 d . . .
H11A H 0.0003 0.1043 0.0458 0.056 Uiso 1 1 calc R . .
H11B H 0.0561 0.0474 0.0292 0.056 Uiso 1 1 calc R . .
H11C H 0.0174 0.0886 -0.0237 0.056 Uiso 1 1 calc R . .
C12 C 0.2086(2) 0.13033(12) 0.08402(11) 0.0249(6) Uani 1 1 d . . .
H12A H 0.2716 0.1629 0.0874 0.037 Uiso 1 1 calc R . .
H12B H 0.2277 0.0892 0.0883 0.037 Uiso 1 1 calc R . .
H12C H 0.1619 0.1367 0.1161 0.037 Uiso 1 1 calc R . .
C13 C 0.1096(2) 0.36340(12) 0.04391(12) 0.0267(6) Uani 1 1 d . . .
H13 H 0.1526 0.3621 0.0823 0.032 Uiso 1 1 calc R . .
C14 C -0.0028(2) 0.36133(15) 0.06142(13) 0.0387(7) Uani 1 1 d . . .
H14A H -0.0474 0.3617 0.0246 0.058 Uiso 1 1 calc R . .
H14B H -0.0060 0.3979 0.0870 0.058 Uiso 1 1 calc R . .
H14C H -0.0270 0.3231 0.0839 0.058 Uiso 1 1 calc R . .
C15 C 0.1512(2) 0.42507(14) 0.01367(14) 0.0403(7) Uani 1 1 d . . .
H15A H 0.2222 0.4253 0.0010 0.061 Uiso 1 1 calc R . .
H15B H 0.1520 0.4597 0.0425 0.061 Uiso 1 1 calc R . .
H15C H 0.1062 0.4299 -0.0220 0.061 Uiso 1 1 calc R . .
C16 C 0.21038(18) 0.28490(11) 0.25364(10) 0.0193(5) Uani 1 1 d . . .
C17 C 0.17782(19) 0.33957(11) 0.27135(11) 0.0213(6) Uani 1 1 d . . .
C18 C 0.2026(2) 0.36022(12) 0.33083(11) 0.0252(6) Uani 1 1 d . . .
H18 H 0.1821 0.3973 0.3445 0.030 Uiso 1 1 calc R . .
C19 C 0.2566(2) 0.32792(12) 0.37057(11) 0.0265(6) Uani 1 1 d . . .
H19 H 0.2729 0.3430 0.4111 0.032 Uiso 1 1 calc R . .
C20 C 0.2865(2) 0.27441(12) 0.35185(11) 0.0249(6) Uani 1 1 d . . .
H20 H 0.3233 0.2526 0.3798 0.030 Uiso 1 1 calc R . .
C21 C 0.26437(19) 0.25081(11) 0.29228(10) 0.0208(5) Uani 1 1 d . . .
C22 C 0.1160(2) 0.37556(12) 0.22969(11) 0.0252(6) Uani 1 1 d . . .
H22 H 0.1248 0.3624 0.1869 0.030 Uiso 1 1 calc R . .
C23 C 0.1546(2) 0.44595(12) 0.23515(13) 0.0339(7) Uani 1 1 d . . .
H23A H 0.1375 0.4610 0.2748 0.051 Uiso 1 1 calc R . .
H23B H 0.1209 0.4667 0.2028 0.051 Uiso 1 1 calc R . .
H23C H 0.2303 0.4555 0.2313 0.051 Uiso 1 1 calc R . .
C24 C -0.0006(2) 0.36031(14) 0.24161(13) 0.0335(7) Uani 1 1 d . . .
H24A H -0.0274 0.3157 0.2335 0.050 Uiso 1 1 calc R . .
H24B H -0.0380 0.3851 0.2149 0.050 Uiso 1 1 calc R . .
H24C H -0.0110 0.3703 0.2841 0.050 Uiso 1 1 calc R . .
C25 C 0.2940(2) 0.18961(12) 0.27511(11) 0.0245(6) Uani 1 1 d . . .
H25 H 0.2792 0.1825 0.2304 0.029 Uiso 1 1 calc R . .
C26 C 0.4094(2) 0.19049(13) 0.28834(13) 0.0341(7) Uani 1 1 d . . .
H26A H 0.4507 0.2219 0.2633 0.051 Uiso 1 1 calc R . .
H26B H 0.4248 0.1493 0.2789 0.051 Uiso 1 1 calc R . .
H26C H 0.4269 0.2008 0.3314 0.051 Uiso 1 1 calc R . .
C27 C 0.2263(2) 0.13632(13) 0.30802(13) 0.0395(7) Uani 1 1 d . . .
H27A H 0.2405 0.1419 0.3520 0.059 Uiso 1 1 calc R . .
H27B H 0.2426 0.0963 0.2949 0.059 Uiso 1 1 calc R . .
H27C H 0.1526 0.1366 0.2983 0.059 Uiso 1 1 calc R . .
C28 C 0.53568(18) 0.25206(12) 0.13918(10) 0.0193(5) Uani 1 1 d . . .
C29 C 0.55980(19) 0.19365(12) 0.12241(10) 0.0211(5) Uani 1 1 d . . .
C30 C 0.6616(2) 0.18320(13) 0.13140(11) 0.0258(6) Uani 1 1 d . . .
H30 H 0.6755 0.1431 0.1219 0.031 Uiso 1 1 calc R . .
C31 C 0.7422(2) 0.22896(13) 0.15355(12) 0.0286(6) Uani 1 1 d . . .
H31 H 0.8101 0.2203 0.1612 0.034 Uiso 1 1 calc R . .
C32 C 0.7220(2) 0.28730(13) 0.16422(11) 0.0261(6) Uani 1 1 d . . .
H32 H 0.7780 0.3199 0.1771 0.031 Uiso 1 1 calc R . .
C33 C 0.62208(18) 0.30090(12) 0.15687(10) 0.0203(5) Uani 1 1 d . . .
C34 C 0.48687(19) 0.14165(12) 0.08859(11) 0.0231(6) Uani 1 1 d . . .
C35 C 0.46263(19) 0.14925(12) 0.02566(11) 0.0252(6) Uani 1 1 d . . .
C36 C 0.4116(2) 0.09739(13) -0.00822(12) 0.0304(7) Uani 1 1 d . . .
H36 H 0.3967 0.1026 -0.0502 0.037 Uiso 1 1 calc R . .
C37 C 0.3812(2) 0.03847(13) 0.01588(12) 0.0303(6) Uani 1 1 d . . .
C38 C 0.4047(2) 0.03280(13) 0.07724(13) 0.0326(7) Uani 1 1 d . . .
H38 H 0.3845 -0.0068 0.0953 0.039 Uiso 1 1 calc R . .
C39 C 0.4569(2) 0.08290(12) 0.11355(12) 0.0277(6) Uani 1 1 d . . .
C40 C 0.4949(2) 0.21182(13) -0.00423(11) 0.0298(6) Uani 1 1 d . . .
H40 H 0.4885 0.2448 0.0265 0.036 Uiso 1 1 calc R . .
C41 C 0.6089(2) 0.22332(15) -0.02164(13) 0.0406(8) Uani 1 1 d . . .
H41A H 0.6540 0.2215 0.0147 0.061 Uiso 1 1 calc R . .
H41B H 0.6271 0.2647 -0.0397 0.061 Uiso 1 1 calc R . .
H41C H 0.6188 0.1912 -0.0511 0.061 Uiso 1 1 calc R . .
C42 C 0.4260(2) 0.22149(15) -0.05992(12) 0.0376(7) Uani 1 1 d . . .
H42A H 0.4361 0.1929 -0.0928 0.056 Uiso 1 1 calc R . .
H42B H 0.4452 0.2647 -0.0733 0.056 Uiso 1 1 calc R . .
H42C H 0.3528 0.2130 -0.0493 0.056 Uiso 1 1 calc R . .
C43 C 0.3287(2) -0.01723(14) -0.02335(13) 0.0361(7) Uani 1 1 d . . .
H43 H 0.3832 -0.0292 -0.0491 0.043 Uiso 1 1 calc R . .
C44 C 0.2433(3) -0.00159(17) -0.06632(18) 0.0684(12) Uani 1 1 d . . .
H44A H 0.2151 -0.0380 -0.0926 0.103 Uiso 1 1 calc R . .
H44B H 0.2725 0.0338 -0.0914 0.103 Uiso 1 1 calc R . .
H44C H 0.1875 0.0095 -0.0427 0.103 Uiso 1 1 calc R . .
C45 C 0.2840(3) -0.07404(17) 0.01239(17) 0.0643(11) Uani 1 1 d . . .
H45A H 0.3403 -0.0880 0.0360 0.096 Uiso 1 1 calc R . .
H45B H 0.2498 -0.1076 -0.0156 0.096 Uiso 1 1 calc R . .
H45C H 0.2330 -0.0634 0.0400 0.096 Uiso 1 1 calc R . .
C46 C 0.4785(2) 0.06942(13) 0.17998(12) 0.0343(7) Uani 1 1 d . . .
H46 H 0.5097 0.1099 0.2011 0.041 Uiso 1 1 calc R . .
C47 C 0.3778(3) 0.04203(14) 0.21068(14) 0.0459(8) Uani 1 1 d . . .
H47A H 0.3275 0.0697 0.2046 0.069 Uiso 1 1 calc R . .
H47B H 0.3927 0.0381 0.2543 0.069 Uiso 1 1 calc R . .
H47C H 0.3486 0.0007 0.1929 0.069 Uiso 1 1 calc R . .
C48 C 0.5563(3) 0.02533(15) 0.18747(15) 0.0489(9) Uani 1 1 d . . .
H48A H 0.5301 -0.0134 0.1641 0.073 Uiso 1 1 calc R . .
H48B H 0.5647 0.0156 0.2305 0.073 Uiso 1 1 calc R . .
H48C H 0.6237 0.0455 0.1726 0.073 Uiso 1 1 calc R . .
C49 C 0.61362(17) 0.36781(12) 0.16658(11) 0.0199(5) Uani 1 1 d . . .
C50 C 0.61019(18) 0.39200(12) 0.22565(11) 0.0214(6) Uani 1 1 d . . .
C51 C 0.61204(18) 0.45506(12) 0.23402(11) 0.0231(6) Uani 1 1 d . . .
H51 H 0.6091 0.4708 0.2741 0.028 Uiso 1 1 calc R . .
C52 C 0.61800(18) 0.49654(12) 0.18624(11) 0.0243(6) Uani 1 1 d . . .
C53 C 0.62144(18) 0.47177(12) 0.12820(11) 0.0240(6) Uani 1 1 d . . .
H53 H 0.6249 0.4990 0.0946 0.029 Uiso 1 1 calc R . .
C54 C 0.62003(18) 0.40919(12) 0.11746(11) 0.0204(5) Uani 1 1 d . . .
C55 C 0.6057(2) 0.34960(13) 0.28024(11) 0.0269(6) Uani 1 1 d . . .
H55 H 0.5842 0.3055 0.2649 0.032 Uiso 1 1 calc R . .
C56 C 0.5253(2) 0.36183(15) 0.32496(12) 0.0385(7) Uani 1 1 d . . .
H56A H 0.5472 0.4038 0.3431 0.058 Uiso 1 1 calc R . .
H56B H 0.5198 0.3307 0.3570 0.058 Uiso 1 1 calc R . .
H56C H 0.4574 0.3589 0.3034 0.058 Uiso 1 1 calc R . .
C57 C 0.7130(2) 0.35564(14) 0.31303(12) 0.0365(7) Uani 1 1 d . . .
H57A H 0.7632 0.3456 0.2846 0.055 Uiso 1 1 calc R . .
H57B H 0.7083 0.3266 0.3469 0.055 Uiso 1 1 calc R . .
H57C H 0.7361 0.3985 0.3286 0.055 Uiso 1 1 calc R . .
C58 C 0.6156(2) 0.56463(13) 0.19761(13) 0.0351(7) Uani 1 1 d . . .
H58 H 0.6541 0.5768 0.2374 0.042 Uiso 1 1 calc R . .
C59 C 0.5040(3) 0.57303(17) 0.2048(2) 0.0689(12) Uani 1 1 d . . .
H59A H 0.4631 0.5607 0.1668 0.103 Uiso 1 1 calc R . .
H59B H 0.5034 0.6170 0.2144 0.103 Uiso 1 1 calc R . .
H59C H 0.4735 0.5469 0.2378 0.103 Uiso 1 1 calc R . .
C60 C 0.6686(3) 0.60862(15) 0.15064(15) 0.0528(9) Uani 1 1 d . . .
H60A H 0.7390 0.6008 0.1453 0.079 Uiso 1 1 calc R . .
H60B H 0.6727 0.6520 0.1644 0.079 Uiso 1 1 calc R . .
H60C H 0.6282 0.6015 0.1119 0.079 Uiso 1 1 calc R . .
C61 C 0.63049(19) 0.38637(13) 0.05270(11) 0.0240(6) Uani 1 1 d . . .
H61 H 0.5899 0.3427 0.0483 0.029 Uiso 1 1 calc R . .
C62 C 0.7446(2) 0.38461(14) 0.04177(12) 0.0347(7) Uani 1 1 d . . .
H62A H 0.7863 0.4269 0.0461 0.052 Uiso 1 1 calc R . .
H62B H 0.7502 0.3683 0.0007 0.052 Uiso 1 1 calc R . .
H62C H 0.7705 0.3574 0.0715 0.052 Uiso 1 1 calc R . .
C63 C 0.5888(2) 0.42546(13) 0.00366(11) 0.0298(6) Uani 1 1 d . . .
H63A H 0.5207 0.4336 0.0147 0.045 Uiso 1 1 calc R . .
H63B H 0.5812 0.4026 -0.0353 0.045 Uiso 1 1 calc R . .
H63C H 0.6376 0.4652 0.0001 0.045 Uiso 1 1 calc R . .
C64 C 0.12785(18) 0.69412(11) 0.30683(10) 0.0158(5) Uani 1 1 d . . .
C65 C 0.27686(19) 0.66522(12) 0.33807(11) 0.0222(6) Uani 1 1 d . . .
H65 H 0.3449 0.6670 0.3557 0.027 Uiso 1 1 calc R . .
C66 C 0.21459(18) 0.61454(12) 0.31313(10) 0.0194(5) Uani 1 1 d . . .
H66 H 0.2300 0.5738 0.3097 0.023 Uiso 1 1 calc R . .
C67 C 0.28487(18) 0.77768(11) 0.34615(11) 0.0204(5) Uani 1 1 d . . .
C68 C 0.33703(19) 0.80935(12) 0.29801(11) 0.0232(6) Uani 1 1 d . . .
C69 C 0.4094(2) 0.86320(12) 0.31237(12) 0.0286(6) Uani 1 1 d . . .
H69 H 0.4444 0.8865 0.2806 0.034 Uiso 1 1 calc R . .
C70 C 0.4320(2) 0.88386(13) 0.37174(12) 0.0299(6) Uani 1 1 d . . .
H70 H 0.4844 0.9197 0.3808 0.036 Uiso 1 1 calc R . .
C71 C 0.37826(19) 0.85222(12) 0.41762(12) 0.0276(6) Uani 1 1 d . . .
H71 H 0.3928 0.8675 0.4582 0.033 Uiso 1 1 calc R . .
C72 C 0.30333(19) 0.79865(12) 0.40646(11) 0.0220(6) Uani 1 1 d . . .
C73 C 0.3219(2) 0.78657(12) 0.23218(11) 0.0251(6) Uani 1 1 d . . .
H73 H 0.2532 0.7572 0.2275 0.030 Uiso 1 1 calc R . .
C74 C 0.4072(2) 0.75049(14) 0.21657(13) 0.0353(7) Uani 1 1 d . . .
H74A H 0.4755 0.7781 0.2220 0.053 Uiso 1 1 calc R . .
H74B H 0.3962 0.7355 0.1743 0.053 Uiso 1 1 calc R . .
H74C H 0.4043 0.7147 0.2435 0.053 Uiso 1 1 calc R . .
C75 C 0.3204(2) 0.83985(13) 0.18772(12) 0.0352(7) Uani 1 1 d . . .
H75A H 0.2748 0.8671 0.2023 0.053 Uiso 1 1 calc R . .
H75B H 0.2942 0.8225 0.1476 0.053 Uiso 1 1 calc R . .
H75C H 0.3912 0.8640 0.1848 0.053 Uiso 1 1 calc R . .
C76 C 0.24657(19) 0.76678(12) 0.45945(11) 0.0226(6) Uani 1 1 d . . .
H76 H 0.1947 0.7298 0.4433 0.027 Uiso 1 1 calc R . .
C77 C 0.3231(2) 0.74338(14) 0.50440(12) 0.0349(7) Uani 1 1 d . . .
H77A H 0.3560 0.7125 0.4840 0.052 Uiso 1 1 calc R . .
H77B H 0.2853 0.7240 0.5389 0.052 Uiso 1 1 calc R . .
H77C H 0.3768 0.7787 0.5190 0.052 Uiso 1 1 calc R . .
C78 C 0.1877(2) 0.81094(12) 0.49144(12) 0.0300(6) Uani 1 1 d . . .
H78A H 0.2367 0.8489 0.5050 0.045 Uiso 1 1 calc R . .
H78B H 0.1542 0.7902 0.5267 0.045 Uiso 1 1 calc R . .
H78C H 0.1345 0.8221 0.4632 0.045 Uiso 1 1 calc R . .
C79 C 0.05136(18) 0.59289(11) 0.25012(10) 0.0168(5) Uani 1 1 d . . .
C80 C -0.03726(18) 0.55513(11) 0.27090(10) 0.0164(5) Uani 1 1 d . . .
C81 C -0.10173(19) 0.51699(11) 0.22818(11) 0.0208(5) Uani 1 1 d . . .
H81 H -0.1629 0.4902 0.2407 0.025 Uiso 1 1 calc R . .
C82 C -0.07781(19) 0.51767(12) 0.16786(11) 0.0234(6) Uani 1 1 d . . .
H82 H -0.1230 0.4917 0.1392 0.028 Uiso 1 1 calc R . .
C83 C 0.01077(19) 0.55559(12) 0.14885(11) 0.0226(6) Uani 1 1 d . . .
H83 H 0.0259 0.5554 0.1071 0.027 Uiso 1 1 calc R . .
C84 C 0.07893(18) 0.59436(11) 0.18962(10) 0.0193(5) Uani 1 1 d . . .
C85 C -0.06534(18) 0.55559(11) 0.33684(10) 0.0193(5) Uani 1 1 d . . .
H85 H -0.0264 0.5953 0.3563 0.023 Uiso 1 1 calc R . .
C86 C -0.0311(2) 0.50126(13) 0.36984(11) 0.0299(6) Uani 1 1 d . . .
H86A H -0.0665 0.4617 0.3506 0.045 Uiso 1 1 calc R . .
H86B H -0.0493 0.5022 0.4125 0.045 Uiso 1 1 calc R . .
H86C H 0.0445 0.5049 0.3677 0.045 Uiso 1 1 calc R . .
C87 C -0.18158(19) 0.55367(13) 0.34330(11) 0.0265(6) Uani 1 1 d . . .
H87A H -0.2033 0.5869 0.3192 0.040 Uiso 1 1 calc R . .
H87B H -0.1951 0.5599 0.3861 0.040 Uiso 1 1 calc R . .
H87C H -0.2210 0.5130 0.3287 0.040 Uiso 1 1 calc R . .
C88 C 0.17616(19) 0.63478(12) 0.16679(11) 0.0223(6) Uani 1 1 d . . .
H88 H 0.2161 0.6572 0.2028 0.027 Uiso 1 1 calc R . .
C89 C 0.2461(2) 0.59565(14) 0.13763(12) 0.0334(7) Uani 1 1 d . . .
H89A H 0.2638 0.5653 0.1668 0.050 Uiso 1 1 calc R . .
H89B H 0.3101 0.6230 0.1255 0.050 Uiso 1 1 calc R . .
H89C H 0.2095 0.5735 0.1017 0.050 Uiso 1 1 calc R . .
C90 C 0.1489(2) 0.68420(13) 0.12355(12) 0.0305(6) Uani 1 1 d . . .
H90A H 0.1093 0.6636 0.0878 0.046 Uiso 1 1 calc R . .
H90B H 0.2131 0.7108 0.1108 0.046 Uiso 1 1 calc R . .
H90C H 0.1067 0.7099 0.1443 0.046 Uiso 1 1 calc R . .
C91 C -0.07475(17) 0.77609(11) 0.40988(10) 0.0162(5) Uani 1 1 d . . .
C92 C -0.08373(18) 0.83955(11) 0.40455(10) 0.0186(5) Uani 1 1 d . . .
C93 C -0.1143(2) 0.87133(12) 0.45325(11) 0.0275(6) Uani 1 1 d . . .
H93 H -0.1175 0.9143 0.4491 0.033 Uiso 1 1 calc R . .
C94 C -0.1401(2) 0.84279(12) 0.50747(11) 0.0290(6) Uani 1 1 d . . .
H94 H -0.1541 0.8661 0.5418 0.035 Uiso 1 1 calc R . .
C95 C -0.1449(2) 0.77940(12) 0.51011(11) 0.0242(6) Uani 1 1 d . . .
H95 H -0.1672 0.7585 0.5462 0.029 Uiso 1 1 calc R . .
C96 C -0.11850(18) 0.74461(11) 0.46193(10) 0.0180(5) Uani 1 1 d . . .
C97 C -0.06735(19) 0.87493(11) 0.34650(10) 0.0195(5) Uani 1 1 d . . .
C98 C 0.01652(19) 0.92472(11) 0.34225(10) 0.0205(5) Uani 1 1 d . . .
C99 C 0.0257(2) 0.95940(12) 0.28959(11) 0.0247(6) Uani 1 1 d . . .
H99 H 0.0823 0.9936 0.2871 0.030 Uiso 1 1 calc R . .
C100 C -0.0451(2) 0.94568(12) 0.24047(11) 0.0264(6) Uani 1 1 d . . .
C101 C -0.1279(2) 0.89723(12) 0.24567(11) 0.0256(6) Uani 1 1 d . . .
H101 H -0.1774 0.8877 0.2125 0.031 Uiso 1 1 calc R . .
C102 C -0.14249(19) 0.86140(11) 0.29774(11) 0.0213(5) Uani 1 1 d . . .
C103 C 0.1003(2) 0.94172(12) 0.39278(11) 0.0248(6) Uani 1 1 d . . .
H103 H 0.0878 0.9085 0.4241 0.030 Uiso 1 1 calc R . .
C104 C 0.2088(2) 0.94378(13) 0.37001(12) 0.0313(6) Uani 1 1 d . . .
H10A H 0.2119 0.9038 0.3501 0.047 Uiso 1 1 calc R . .
H10B H 0.2600 0.9513 0.4044 0.047 Uiso 1 1 calc R . .
H10C H 0.2245 0.9775 0.3408 0.047 Uiso 1 1 calc R . .
C105 C 0.0946(2) 1.00377(13) 0.42354(12) 0.0344(7) Uani 1 1 d . . .
H10D H 0.1470 1.0121 0.4573 0.052 Uiso 1 1 calc R . .
H10E H 0.0250 1.0018 0.4391 0.052 Uiso 1 1 calc R . .
H10F H 0.1082 1.0374 0.3940 0.052 Uiso 1 1 calc R . .
C106 C -0.0281(2) 0.98148(13) 0.18195(12) 0.0347(7) Uani 1 1 d . . .
H106 H -0.0884 0.9648 0.1532 0.042 Uiso 1 1 calc R . .
C107 C 0.0708(3) 0.96905(16) 0.15304(13) 0.0498(9) Uani 1 1 d . . .
H10G H 0.1319 0.9867 0.1793 0.075 Uiso 1 1 calc R . .
H10H H 0.0771 0.9886 0.1132 0.075 Uiso 1 1 calc R . .
H10I H 0.0667 0.9239 0.1482 0.075 Uiso 1 1 calc R . .
C108 C -0.0265(3) 1.05046(14) 0.19132(14) 0.0497(9) Uani 1 1 d . . .
H10J H -0.0916 1.0562 0.2090 0.074 Uiso 1 1 calc R . .
H10K H -0.0195 1.0714 0.1522 0.074 Uiso 1 1 calc R . .
H10L H 0.0327 1.0685 0.2188 0.074 Uiso 1 1 calc R . .
C109 C -0.23976(19) 0.81140(12) 0.30242(11) 0.0240(6) Uani 1 1 d . . .
H109 H -0.2199 0.7760 0.3258 0.029 Uiso 1 1 calc R . .
C110 C -0.2891(2) 0.78516(13) 0.24087(12) 0.0304(6) Uani 1 1 d . . .
H11D H -0.3204 0.8171 0.2200 0.046 Uiso 1 1 calc R . .
H11E H -0.3430 0.7483 0.2473 0.046 Uiso 1 1 calc R . .
H11F H -0.2353 0.7734 0.2160 0.046 Uiso 1 1 calc R . .
C111 C -0.3214(2) 0.83689(14) 0.33797(13) 0.0348(7) Uani 1 1 d . . .
H11G H -0.2927 0.8498 0.3789 0.052 Uiso 1 1 calc R . .
H11H H -0.3838 0.8043 0.3407 0.052 Uiso 1 1 calc R . .
H11I H -0.3399 0.8730 0.3170 0.052 Uiso 1 1 calc R . .
C112 C -0.15453(18) 0.67535(11) 0.46788(10) 0.0166(5) Uani 1 1 d . . .
C113 C -0.26236(18) 0.65122(11) 0.45642(10) 0.0180(5) Uani 1 1 d . . .
C114 C -0.30391(18) 0.59162(11) 0.47497(10) 0.0193(5) Uani 1 1 d . . .
H114 H -0.3764 0.5762 0.4679 0.023 Uiso 1 1 calc R . .
C115 C -0.24321(19) 0.55328(11) 0.50372(10) 0.0196(5) Uani 1 1 d . . .
C116 C -0.13742(18) 0.57660(11) 0.51141(10) 0.0182(5) Uani 1 1 d . . .
H116 H -0.0940 0.5508 0.5294 0.022 Uiso 1 1 calc R . .
C117 C -0.09222(18) 0.63618(11) 0.49391(10) 0.0179(5) Uani 1 1 d . . .
C118 C -0.33351(19) 0.69026(12) 0.42500(11) 0.0228(6) Uani 1 1 d . . .
H118 H -0.2891 0.7307 0.4136 0.027 Uiso 1 1 calc R . .
C119 C -0.3859(2) 0.65842(14) 0.36675(13) 0.0372(7) Uani 1 1 d . . .
H11J H -0.3325 0.6529 0.3384 0.056 Uiso 1 1 calc R . .
H11K H -0.4318 0.6844 0.3482 0.056 Uiso 1 1 calc R . .
H11L H -0.4271 0.6175 0.3763 0.056 Uiso 1 1 calc R . .
C120 C -0.4148(2) 0.70555(15) 0.46728(14) 0.0431(8) Uani 1 1 d . . .
H12D H -0.4593 0.6667 0.4796 0.065 Uiso 1 1 calc R . .
H12E H -0.4577 0.7317 0.4461 0.065 Uiso 1 1 calc R . .
H12F H -0.3797 0.7281 0.5034 0.065 Uiso 1 1 calc R . .
C121 C -0.2901(2) 0.48877(12) 0.52522(11) 0.0240(6) Uani 1 1 d . . .
H121 H -0.2321 0.4705 0.5442 0.029 Uiso 1 1 calc R . .
C122 C -0.3381(2) 0.44579(12) 0.47234(12) 0.0325(7) Uani 1 1 d . . .
H12G H -0.3951 0.4626 0.4524 0.049 Uiso 1 1 calc R . .
H12H H -0.3654 0.4040 0.4875 0.049 Uiso 1 1 calc R . .
H12I H -0.2848 0.4430 0.4431 0.049 Uiso 1 1 calc R . .
C123 C -0.3691(2) 0.49127(14) 0.57377(13) 0.0368(7) Uani 1 1 d . . .
H12J H -0.3356 0.5179 0.6079 0.055 Uiso 1 1 calc R . .
H12K H -0.3948 0.4490 0.5882 0.055 Uiso 1 1 calc R . .
H12L H -0.4276 0.5085 0.5564 0.055 Uiso 1 1 calc R . .
C124 C 0.02299(18) 0.66005(12) 0.50821(10) 0.0196(5) Uani 1 1 d . . .
H124 H 0.0432 0.7011 0.4878 0.024 Uiso 1 1 calc R . .
C125 C 0.09094(19) 0.61626(12) 0.48487(11) 0.0246(6) Uani 1 1 d . . .
H12M H 0.0686 0.5746 0.5015 0.037 Uiso 1 1 calc R . .
H12N H 0.1639 0.6323 0.4976 0.037 Uiso 1 1 calc R . .
H12O H 0.0841 0.6137 0.4404 0.037 Uiso 1 1 calc R . .
C126 C 0.0425(2) 0.67146(13) 0.57673(11) 0.0278(6) Uani 1 1 d . . .
H12P H 0.0004 0.7011 0.5907 0.042 Uiso 1 1 calc R . .
H12Q H 0.1165 0.6887 0.5856 0.042 Uiso 1 1 calc R . .
H12R H 0.0231 0.6319 0.5978 0.042 Uiso 1 1 calc R . .
C127 C 0.9062(4) 0.1147(2) 0.35145(19) 0.0789(12) Uani 1 1 d U . .
H127 H 0.9595 0.0950 0.3683 0.095 Uiso 1 1 calc R . .
C128 C 0.9271(3) 0.17682(18) 0.33818(16) 0.0603(10) Uani 1 1 d U . .
H128 H 0.9957 0.2006 0.3446 0.072 Uiso 1 1 calc R . .
C129 C 0.8487(4) 0.20422(19) 0.31568(17) 0.0658(10) Uani 1 1 d U . .
H129 H 0.8630 0.2476 0.3072 0.079 Uiso 1 1 calc R . .
C130 C 0.7506(4) 0.1713(2) 0.3051(2) 0.0864(13) Uani 1 1 d U . .
H130 H 0.6967 0.1913 0.2894 0.104 Uiso 1 1 calc R . .
C131 C 0.7313(4) 0.1115(3) 0.3168(2) 0.0920(14) Uani 1 1 d U . .
H131 H 0.6623 0.0891 0.3087 0.110 Uiso 1 1 calc R . .
C132 C 0.8028(4) 0.07973(18) 0.3397(2) 0.0867(15) Uani 1 1 d U . .
C133 C 0.7811(6) 0.0124(2) 0.3537(4) 0.182(3) Uani 1 1 d U . .
H13A H 0.7068 -0.0046 0.3455 0.273 Uiso 1 1 calc R . .
H13B H 0.7994 0.0069 0.3966 0.273 Uiso 1 1 calc R . .
H13C H 0.8226 -0.0097 0.3282 0.273 Uiso 1 1 calc R . .
C134 C 0.5337(8) 0.9724(4) 0.5191(4) 0.110(4) Uani 0.50 1 d PGDU A -1
C135 C 0.4374(7) 0.9894(5) 0.5254(5) 0.121(5) Uani 0.50 1 d PGDU A -1
H135 H 0.3909 0.9688 0.5540 0.145 Uiso 0.50 1 calc PR A -1
C136 C 0.4092(7) 1.0364(5) 0.4900(5) 0.131(5) Uani 0.50 1 d PGU A -1
H136 H 0.3434 1.0480 0.4943 0.157 Uiso 0.50 1 calc PR A -1
C137 C 0.4772(10) 1.0664(4) 0.4482(4) 0.129(5) Uani 0.50 1 d PGU A -1
H137 H 0.4579 1.0986 0.4239 0.155 Uiso 0.50 1 calc PR A -1
C138 C 0.5735(8) 1.0495(4) 0.4418(3) 0.102(3) Uani 0.50 1 d PGU A -1
H138 H 0.6200 1.0700 0.4132 0.122 Uiso 0.50 1 calc PR A -1
C139 C 0.6017(6) 1.0025(4) 0.4772(4) 0.114(4) Uani 0.50 1 d PGDU A -1
H139 H 0.6675 0.9909 0.4729 0.137 Uiso 0.50 1 calc PR A -1
C140 C 0.5707(11) 0.9212(8) 0.5566(7) 0.160(6) Uani 0.50 1 d PDU A -1
H14D H 0.6405 0.9170 0.5448 0.239 Uiso 0.50 1 calc PR A -1
H14E H 0.5222 0.8814 0.5491 0.239 Uiso 0.50 1 calc PR A -1
H14F H 0.5730 0.9324 0.5999 0.239 Uiso 0.50 1 calc PR A -1

loop_
_atom_site_aniso_label
_atom_site_aniso_U_11
_atom_site_aniso_U_22
_atom_site_aniso_U_33
_atom_site_aniso_U_23
_atom_site_aniso_U_13
_atom_site_aniso_U_12
Cl1 0.0202(3) 0.0447(4) 0.0155(3) 0.0096(3) 0.0025(2) 0.0037(3)
Cl2 0.0199(3) 0.0271(3) 0.0300(4) -0.0074(3) 0.0031(3) 0.0021(3)
Cl3 0.0255(3) 0.0307(4) 0.0152(3) -0.0015(3) -0.0064(2) 0.0079(3)
Cl4 0.0301(3) 0.0272(3) 0.0205(3) 0.0072(3) 0.0109(3) 0.0074(3)
Si1 0.0158(3) 0.0252(4) 0.0107(3) -0.0005(3) 0.0016(3) 0.0031(3)
Si2 0.0177(3) 0.0220(4) 0.0091(3) 0.0014(3) 0.0021(3) 0.0047(3)
N1 0.0178(11) 0.0246(11) 0.0104(10) -0.0005(8) 0.0008(8) 0.0032(9)
N2 0.0189(11) 0.0223(11) 0.0096(10) -0.0023(8) 0.0024(8) 0.0018(9)
N3 0.0167(11) 0.0260(12) 0.0143(10) -0.0033(9) -0.0001(8) 0.0024(9)
N4 0.0172(11) 0.0237(11) 0.0137(10) -0.0011(8) 0.0001(8) 0.0019(9)
N5 0.0152(10) 0.0233(11) 0.0096(10) -0.0003(8) -0.0006(8) 0.0039(8)
N6 0.0209(11) 0.0232(11) 0.0144(10) 0.0014(9) 0.0028(8) 0.0053(9)
C1 0.0182(13) 0.0206(13) 0.0096(12) -0.0019(10) -0.0007(9) 0.0043(10)
C2 0.0194(13) 0.0259(14) 0.0146(13) -0.0010(10) 0.0047(10) -0.0010(11)
C3 0.0159(13) 0.0256(14) 0.0192(13) -0.0019(11) 0.0019(10) -0.0014(11)
C4 0.0137(12) 0.0338(15) 0.0086(12) 0.0008(10) 0.0004(9) 0.0011(11)
C5 0.0138(13) 0.0351(15) 0.0188(13) 0.0038(11) 0.0006(10) 0.0030(11)
C6 0.0252(15) 0.0430(17) 0.0205(14) 0.0090(13) -0.0013(11) 0.0068(13)
C7 0.0365(17) 0.055(2) 0.0105(13) 0.0040(13) -0.0004(11) 0.0092(14)
C8 0.0331(16) 0.0434(17) 0.0121(13) -0.0039(12) 0.0016(11) 0.0040(13)
C9 0.0188(13) 0.0337(15) 0.0123(12) -0.0012(11) -0.0001(10) 0.0015(11)
C10 0.0305(15) 0.0304(15) 0.0145(13) -0.0046(11) 0.0016(11) 0.0041(12)
C11 0.0459(18) 0.0364(17) 0.0237(15) -0.0012(13) -0.0076(13) -0.0056(14)
C12 0.0277(14) 0.0287(15) 0.0193(14) -0.0005(11) 0.0002(11) 0.0080(12)
C13 0.0247(14) 0.0343(15) 0.0219(14) 0.0038(12) -0.0035(11) 0.0087(12)
C14 0.0316(16) 0.0515(19) 0.0365(17) -0.0029(14) 0.0010(13) 0.0172(14)
C15 0.0445(19) 0.0373(17) 0.0400(18) 0.0073(14) -0.0045(14) 0.0110(14)
C16 0.0218(13) 0.0279(14) 0.0056(11) -0.0021(10) 0.0016(10) -0.0017(11)
C17 0.0217(13) 0.0258(14) 0.0146(13) -0.0008(10) 0.0062(10) -0.0010(11)
C18 0.0292(15) 0.0271(14) 0.0187(14) -0.0034(11) 0.0079(11) 0.0026(12)
C19 0.0321(15) 0.0352(16) 0.0088(12) -0.0028(11) 0.0046(11) -0.0030(12)
C20 0.0284(15) 0.0343(16) 0.0100(12) 0.0022(11) 0.0018(10) 0.0006(12)
C21 0.0232(13) 0.0267(14) 0.0106(12) -0.0002(10) 0.0048(10) -0.0007(11)
C22 0.0292(15) 0.0320(15) 0.0164(13) -0.0029(11) 0.0052(11) 0.0099(12)
C23 0.0327(16) 0.0337(16) 0.0368(17) 0.0009(13) 0.0054(13) 0.0096(13)
C24 0.0279(15) 0.0406(17) 0.0327(16) -0.0055(13) 0.0016(12) 0.0087(13)
C25 0.0302(15) 0.0308(15) 0.0122(12) 0.0008(11) -0.0002(11) 0.0058(12)
C26 0.0365(17) 0.0317(16) 0.0351(17) -0.0050(13) -0.0020(13) 0.0099(13)
C27 0.0473(19) 0.0329(17) 0.0365(17) 0.0022(13) 0.0087(14) 0.0011(14)
C28 0.0191(13) 0.0331(15) 0.0063(11) 0.0016(10) -0.0006(9) 0.0065(11)
C29 0.0210(13) 0.0307(15) 0.0118(12) -0.0020(10) -0.0017(10) 0.0062(11)
C30 0.0272(15) 0.0315(15) 0.0210(14) -0.0028(11) -0.0002(11) 0.0116(12)
C31 0.0191(14) 0.0420(17) 0.0265(15) -0.0008(12) -0.0019(11) 0.0115(13)
C32 0.0201(14) 0.0381(16) 0.0183(13) -0.0036(12) -0.0050(10) 0.0028(12)
C33 0.0203(13) 0.0312(15) 0.0095(12) -0.0005(10) 0.0009(10) 0.0055(11)
C34 0.0213(13) 0.0314(15) 0.0184(13) -0.0075(11) -0.0001(10) 0.0103(11)
C35 0.0192(13) 0.0367(16) 0.0212(14) -0.0084(12) 0.0022(11) 0.0094(12)
C36 0.0251(15) 0.0494(19) 0.0174(14) -0.0121(13) -0.0013(11) 0.0098(13)
C37 0.0210(14) 0.0393(17) 0.0318(16) -0.0147(13) -0.0039(12) 0.0107(12)
C38 0.0301(16) 0.0324(16) 0.0366(17) -0.0073(13) -0.0020(13) 0.0101(13)
C39 0.0275(15) 0.0295(15) 0.0272(15) -0.0095(12) -0.0047(12) 0.0106(12)
C40 0.0290(15) 0.0461(17) 0.0144(13) -0.0058(12) 0.0024(11) 0.0068(13)
C41 0.0326(17) 0.062(2) 0.0272(16) -0.0007(15) 0.0068(13) 0.0067(15)
C42 0.0392(17) 0.054(2) 0.0184(14) -0.0007(13) 0.0009(12) 0.0068(15)
C43 0.0272(15) 0.0422(18) 0.0387(17) -0.0209(14) -0.0033(13) 0.0083(13)
C44 0.063(2) 0.057(2) 0.081(3) -0.035(2) -0.045(2) 0.0147(19)
C45 0.071(3) 0.056(2) 0.057(2) -0.0253(19) -0.005(2) -0.008(2)
C46 0.0452(18) 0.0257(15) 0.0302(16) -0.0044(12) -0.0074(13) 0.0049(13)
C47 0.062(2) 0.0364(18) 0.0343(18) -0.0031(14) 0.0019(15) -0.0021(16)
C48 0.061(2) 0.0410(19) 0.045(2) 0.0028(15) -0.0171(17) 0.0158(17)
C49 0.0101(12) 0.0304(14) 0.0175(13) -0.0033(11) -0.0021(10) 0.0005(10)
C50 0.0126(12) 0.0324(15) 0.0170(13) -0.0025(11) -0.0014(10) -0.0004(11)
C51 0.0165(13) 0.0356(16) 0.0155(13) -0.0084(11) -0.0029(10) 0.0018(11)
C52 0.0163(13) 0.0305(15) 0.0247(14) -0.0042(12) -0.0059(11) 0.0024(11)
C53 0.0175(13) 0.0316(15) 0.0217(14) 0.0037(11) -0.0044(10) 0.0027(11)
C54 0.0121(12) 0.0306(15) 0.0170(13) -0.0017(11) -0.0017(10) 0.0010(11)
C55 0.0295(15) 0.0323(15) 0.0154(13) -0.0020(11) -0.0013(11) -0.0025(12)
C56 0.0348(17) 0.057(2) 0.0200(15) -0.0001(14) 0.0049(12) -0.0004(15)
C57 0.0374(17) 0.0470(18) 0.0247(15) 0.0078(13) -0.0051(13) 0.0080(14)
C58 0.0360(17) 0.0403(17) 0.0289(16) -0.0066(13) -0.0144(13) 0.0109(14)
C59 0.053(2) 0.051(2) 0.109(3) -0.015(2) 0.003(2) 0.0264(19)
C60 0.070(2) 0.0336(18) 0.052(2) -0.0024(16) -0.0044(18) 0.0043(17)
C61 0.0208(13) 0.0370(16) 0.0140(13) -0.0010(11) 0.0023(10) 0.0048(12)
C62 0.0278(15) 0.057(2) 0.0203(15) -0.0007(13) 0.0068(12) 0.0089(14)
C63 0.0286(15) 0.0415(17) 0.0171(14) 0.0022(12) 0.0012(11) 0.0008(13)
C64 0.0185(13) 0.0228(13) 0.0049(11) 0.0021(9) 0.0024(9) 0.0000(10)
C65 0.0187(13) 0.0300(15) 0.0191(13) -0.0006(11) -0.0003(10) 0.0081(11)
C66 0.0184(13) 0.0258(14) 0.0151(12) -0.0021(10) -0.0010(10) 0.0078(11)
C67 0.0159(13) 0.0251(14) 0.0193(13) -0.0037(11) 0.0014(10) 0.0019(11)
C68 0.0209(13) 0.0269(14) 0.0215(14) -0.0027(11) 0.0017(10) 0.0037(11)
C69 0.0239(14) 0.0324(16) 0.0275(15) -0.0017(12) 0.0068(11) -0.0006(12)
C70 0.0224(14) 0.0328(16) 0.0311(16) -0.0065(12) -0.0007(12) -0.0022(12)
C71 0.0227(14) 0.0360(16) 0.0218(14) -0.0084(12) -0.0027(11) 0.0008(12)
C72 0.0190(13) 0.0273(14) 0.0197(13) -0.0020(11) -0.0015(10) 0.0051(11)
C73 0.0222(14) 0.0328(15) 0.0185(13) -0.0021(11) 0.0043(11) 0.0001(12)
C74 0.0283(16) 0.0475(18) 0.0298(16) -0.0061(13) 0.0087(12) 0.0051(14)
C75 0.0367(17) 0.0422(18) 0.0234(15) 0.0017(13) 0.0081(12) -0.0026(14)
C76 0.0227(14) 0.0270(14) 0.0160(13) -0.0020(11) -0.0023(10) 0.0005(11)
C77 0.0279(15) 0.0466(18) 0.0291(16) 0.0071(13) -0.0026(12) 0.0046(13)
C78 0.0309(15) 0.0333(16) 0.0248(15) 0.0000(12) 0.0053(12) 0.0031(13)
C79 0.0174(12) 0.0208(13) 0.0122(12) -0.0047(10) -0.0040(10) 0.0049(10)
C80 0.0172(12) 0.0184(13) 0.0148(12) 0.0002(10) 0.0005(10) 0.0064(10)
C81 0.0190(13) 0.0242(14) 0.0183(13) -0.0038(11) -0.0025(10) 0.0022(11)
C82 0.0230(14) 0.0317(15) 0.0148(13) -0.0077(11) -0.0057(10) 0.0050(12)
C83 0.0262(14) 0.0332(15) 0.0085(12) -0.0032(11) -0.0021(10) 0.0069(12)
C84 0.0192(13) 0.0287(14) 0.0116(12) -0.0011(10) 0.0006(10) 0.0088(11)
C85 0.0210(13) 0.0248(14) 0.0110(12) -0.0025(10) 0.0001(10) 0.0016(11)
C86 0.0390(16) 0.0380(16) 0.0138(13) 0.0019(12) -0.0007(11) 0.0110(13)
C87 0.0240(14) 0.0389(16) 0.0158(13) -0.0024(11) 0.0053(11) 0.0029(12)
C88 0.0209(13) 0.0329(15) 0.0124(12) -0.0020(11) 0.0018(10) 0.0036(11)
C89 0.0298(16) 0.0452(18) 0.0263(15) 0.0017(13) 0.0094(12) 0.0076(13)
C90 0.0316(16) 0.0374(16) 0.0222(14) 0.0050(12) 0.0030(12) 0.0054(13)
C91 0.0138(12) 0.0245(13) 0.0095(11) -0.0038(10) -0.0016(9) 0.0022(10)
C92 0.0169(12) 0.0240(14) 0.0141(12) -0.0004(10) 0.0014(10) 0.0021(10)
C93 0.0374(16) 0.0230(14) 0.0231(14) -0.0002(11) 0.0097(12) 0.0063(12)
C94 0.0416(17) 0.0270(15) 0.0180(14) -0.0053(11) 0.0137(12) 0.0030(13)
C95 0.0314(15) 0.0294(15) 0.0110(12) 0.0004(11) 0.0077(10) 0.0019(12)
C96 0.0177(13) 0.0261(14) 0.0103(12) -0.0010(10) -0.0002(9) 0.0047(10)
C97 0.0242(13) 0.0210(13) 0.0159(13) 0.0005(10) 0.0032(10) 0.0106(11)
C98 0.0282(14) 0.0204(13) 0.0138(12) -0.0007(10) 0.0037(10) 0.0062(11)
C99 0.0278(14) 0.0228(14) 0.0216(14) 0.0014(11) 0.0002(11) 0.0001(11)
C100 0.0305(15) 0.0299(15) 0.0189(14) 0.0042(11) -0.0016(11) 0.0067(12)
C101 0.0255(14) 0.0303(15) 0.0211(14) 0.0037(11) -0.0054(11) 0.0065(12)
C102 0.0215(13) 0.0255(14) 0.0185(13) 0.0019(11) 0.0013(10) 0.0086(11)
C103 0.0314(15) 0.0238(14) 0.0174(13) 0.0033(11) -0.0007(11) 0.0012(12)
C104 0.0307(16) 0.0352(16) 0.0266(15) -0.0037(12) -0.0053(12) 0.0044(13)
C105 0.0406(17) 0.0368(17) 0.0229(15) -0.0059(12) -0.0002(13) 0.0007(14)
C106 0.0422(17) 0.0374(17) 0.0196(14) 0.0105(12) -0.0062(12) -0.0037(14)
C107 0.060(2) 0.067(2) 0.0202(16) 0.0147(15) 0.0069(15) 0.0034(18)
C108 0.073(2) 0.0411(19) 0.0308(17) 0.0157(14) -0.0069(16) 0.0011(17)
C109 0.0203(13) 0.0285(15) 0.0236(14) 0.0040(11) -0.0007(11) 0.0059(11)
C110 0.0217(14) 0.0349(16) 0.0330(16) 0.0026(13) -0.0056(12) 0.0030(12)
C111 0.0261(15) 0.0426(18) 0.0365(17) 0.0041(14) 0.0068(12) 0.0075(13)
C112 0.0203(13) 0.0246(13) 0.0052(11) -0.0024(9) 0.0047(9) 0.0041(10)
C113 0.0198(13) 0.0267(14) 0.0080(11) -0.0016(10) 0.0026(9) 0.0055(11)
C114 0.0170(13) 0.0278(14) 0.0120(12) -0.0037(10) 0.0020(10) 0.0011(11)
C115 0.0236(14) 0.0243(14) 0.0111(12) -0.0019(10) 0.0045(10) 0.0044(11)
C116 0.0223(13) 0.0261(14) 0.0067(11) -0.0016(10) 0.0022(10) 0.0055(11)
C117 0.0215(13) 0.0257(14) 0.0062(11) -0.0041(10) 0.0019(9) 0.0043(11)
C118 0.0198(13) 0.0262(14) 0.0229(14) 0.0043(11) 0.0030(10) 0.0052(11)
C119 0.0352(17) 0.0401(17) 0.0344(17) 0.0049(13) -0.0147(13) 0.0060(14)
C120 0.0378(18) 0.052(2) 0.0470(19) 0.0163(16) 0.0175(15) 0.0247(15)
C121 0.0237(14) 0.0265(14) 0.0217(14) 0.0016(11) 0.0001(11) 0.0049(11)
C122 0.0356(16) 0.0270(15) 0.0321(16) -0.0007(12) -0.0034(13) 0.0004(13)
C123 0.0378(17) 0.0386(17) 0.0326(16) 0.0105(13) 0.0138(13) 0.0008(14)
C124 0.0187(13) 0.0258(14) 0.0141(12) 0.0003(10) -0.0009(10) 0.0038(11)
C125 0.0213(14) 0.0318(15) 0.0197(14) -0.0012(11) -0.0019(11) 0.0032(11)
C126 0.0246(14) 0.0379(16) 0.0194(14) -0.0049(12) -0.0030(11) 0.0031(12)
C127 0.095(3) 0.086(3) 0.064(3) 0.015(2) 0.016(2) 0.034(3)
C128 0.063(2) 0.065(2) 0.050(2) -0.0164(19) 0.0140(18) 0.003(2)
C129 0.086(3) 0.061(2) 0.049(2) -0.0030(19) 0.013(2) 0.010(2)
C130 0.109(4) 0.083(3) 0.063(3) -0.010(2) -0.020(3) 0.013(3)
C131 0.086(3) 0.089(3) 0.096(4) -0.027(3) -0.012(3) 0.006(3)
C132 0.119(4) 0.037(2) 0.105(4) 0.004(2) 0.057(3) 0.005(2)
C133 0.180(6) 0.069(3) 0.316(9) 0.031(5) 0.125(6) 0.047(4)
C134 0.108(8) 0.119(10) 0.075(8) -0.051(5) -0.013(7) -0.040(8)
C135 0.104(7) 0.140(11) 0.093(10) -0.092(7) -0.006(8) -0.040(8)
C136 0.085(8) 0.170(12) 0.113(11) -0.086(8) -0.032(7) -0.027(8)
C137 0.119(9) 0.135(11) 0.110(10) -0.073(8) -0.054(9) -0.016(8)
C138 0.116(7) 0.111(9) 0.057(6) -0.048(5) -0.007(6) -0.027(7)
C139 0.130(9) 0.128(10) 0.062(7) -0.045(6) -0.017(7) -0.023(8)
C140 0.163(12) 0.163(13) 0.115(11) -0.004(8) -0.078(11) -0.047(10)

loop_
_atom_type_symbol
_atom_type_description
_atom_type_scat_dispersion_real
_atom_type_scat_dispersion_imag
_atom_type_scat_source
C C 0.0033 0.0016 'International Tables Vol C Tables 4.2.6.8 and 6.1.1.4'
H H 0.0000 0.0000 'International Tables Vol C Tables 4.2.6.8 and 6.1.1.4'
N N 0.0061 0.0033 'International Tables Vol C Tables 4.2.6.8 and 6.1.1.4'
Si Si 0.0817 0.0704 'International Tables Vol C Tables 4.2.6.8 and 6.1.1.4'
Cl Cl 0.1484 0.1585 'International Tables Vol C Tables 4.2.6.8 and 6.1.1.4'

loop_
_geom_angle_atom_site_label_1
_geom_angle_atom_site_label_2
_geom_angle_atom_site_label_3
_geom_angle
N3 Si1 C1 110.57(10)
N3 Si1 Cl1 114.46(8)
C1 Si1 Cl1 104.67(7)
N3 Si1 Cl2 124.75(8)
C1 Si1 Cl2 98.12(7)
Cl1 Si1 Cl2 101.59(4)
N6 Si2 C64 108.94(10)
N6 Si2 Cl4 126.34(8)
C64 Si2 Cl4 99.96(7)
N6 Si2 Cl3 112.77(8)
C64 Si2 Cl3 104.60(8)
Cl4 Si2 Cl3 101.75(4)
C1 N1 C3 111.03(19)
C1 N1 C4 129.26(19)
C3 N1 C4 119.58(19)
C1 N2 C2 110.53(19)
C1 N2 C16 129.43(19)
C2 N2 C16 118.78(18)
C28 N3 Si1 144.47(18)
C64 N4 C65 109.8(2)
C64 N4 C67 131.3(2)
C65 N4 C67 117.79(19)
C64 N5 C66 110.82(19)
C64 N5 C79 127.60(19)
C66 N5 C79 119.62(19)
C91 N6 Si2 149.55(17)
N1 C1 N2 104.24(19)
N1 C1 Si1 129.16(16)
N2 C1 Si1 126.53(17)
C3 C2 N2 107.4(2)
C3 C2 H2 126.3
N2 C2 H2 126.3
C2 C3 N1 106.7(2)
C2 C3 H3 126.6
N1 C3 H3 126.6
C9 C4 C5 124.4(2)
C9 C4 N1 118.5(2)
C5 C4 N1 117.0(2)
C6 C5 C4 116.5(2)
C6 C5 C13 120.7(2)
C4 C5 C13 122.8(2)
C7 C6 C5 120.8(3)
C7 C6 H6 119.6
C5 C6 H6 119.6
C8 C7 C6 120.9(2)
C8 C7 H7 119.6
C6 C7 H7 119.6
C7 C8 C9 121.6(3)
C7 C8 H8 119.2
C9 C8 H8 119.2
C4 C9 C8 115.9(2)
C4 C9 C10 128.1(2)
C8 C9 C10 116.0(2)
C9 C10 C11 109.4(2)
C9 C10 C12 118.8(2)
C11 C10 C12 111.1(2)
C9 C10 H10 105.5
C11 C10 H10 105.5
C12 C10 H10 105.5
C10 C11 H11A 109.5
C10 C11 H11B 109.5
H11A C11 H11B 109.5
C10 C11 H11C 109.5
H11A C11 H11C 109.5
H11B C11 H11C 109.5
C10 C12 H12A 109.5
C10 C12 H12B 109.5
H12A C12 H12B 109.5
C10 C12 H12C 109.5
H12A C12 H12C 109.5
H12B C12 H12C 109.5
C5 C13 C15 113.8(2)
C5 C13 C14 110.7(2)
C15 C13 C14 110.0(2)
C5 C13 H13 107.4
C15 C13 H13 107.4
C14 C13 H13 107.4
C13 C14 H14A 109.5
C13 C14 H14B 109.5
H14A C14 H14B 109.5
C13 C14 H14C 109.5
H14A C14 H14C 109.5
H14B C14 H14C 109.5
C13 C15 H15A 109.5
C13 C15 H15B 109.5
H15A C15 H15B 109.5
C13 C15 H15C 109.5
H15A C15 H15C 109.5
H15B C15 H15C 109.5
C21 C16 C17 123.6(2)
C21 C16 N2 119.4(2)
C17 C16 N2 116.4(2)
C18 C17 C16 116.8(2)
C18 C17 C22 119.6(2)
C16 C17 C22 123.5(2)
C19 C18 C17 121.4(2)
C19 C18 H18 119.3
C17 C18 H18 119.3
C20 C19 C18 120.3(2)
C20 C19 H19 119.9
C18 C19 H19 119.9
C19 C20 C21 121.5(2)
C19 C20 H20 119.2
C21 C20 H20 119.2
C16 C21 C20 116.4(2)
C16 C21 C25 124.3(2)
C20 C21 C25 119.2(2)
C17 C22 C23 112.4(2)
C17 C22 C24 111.4(2)
C23 C22 C24 109.4(2)
C17 C22 H22 107.8
C23 C22 H22 107.8
C24 C22 H22 107.8
C22 C23 H23A 109.5
C22 C23 H23B 109.5
H23A C23 H23B 109.5
C22 C23 H23C 109.5
H23A C23 H23C 109.5
H23B C23 H23C 109.5
C22 C24 H24A 109.5
C22 C24 H24B 109.5
H24A C24 H24B 109.5
C22 C24 H24C 109.5
H24A C24 H24C 109.5
H24B C24 H24C 109.5
C21 C25 C26 111.8(2)
C21 C25 C27 109.6(2)
C26 C25 C27 111.2(2)
C21 C25 H25 108.0
C26 C25 H25 108.0
C27 C25 H25 108.0
C25 C26 H26A 109.5
C25 C26 H26B 109.5
H26A C26 H26B 109.5
C25 C26 H26C 109.5
H26A C26 H26C 109.5
H26B C26 H26C 109.5
C25 C27 H27A 109.5
C25 C27 H27B 109.5
H27A C27 H27B 109.5
C25 C27 H27C 109.5
H27A C27 H27C 109.5
H27B C27 H27C 109.5
N3 C28 C29 120.6(2)
N3 C28 C33 122.8(2)
C29 C28 C33 116.6(2)
C30 C29 C28 120.0(2)
C30 C29 C34 114.2(2)
C28 C29 C34 125.4(2)
C31 C30 C29 122.4(2)
C31 C30 H30 118.8
C29 C30 H30 118.8
C32 C31 C30 118.1(2)
C32 C31 H31 121.0
C30 C31 H31 121.0
C31 C32 C33 122.6(2)
C31 C32 H32 118.7
C33 C32 H32 118.7
C32 C33 C28 119.7(2)
C32 C33 C49 116.2(2)
C28 C33 C49 124.1(2)
C39 C34 C35 118.6(2)
C39 C34 C29 121.9(2)
C35 C34 C29 118.6(2)
C36 C35 C34 118.5(2)
C36 C35 C40 120.5(2)
C34 C35 C40 120.9(2)
C37 C36 C35 123.7(2)
C37 C36 H36 118.2
C35 C36 H36 118.2
C38 C37 C36 116.4(2)
C38 C37 C43 121.8(3)
C36 C37 C43 121.8(3)
C37 C38 C39 122.7(3)
C37 C38 H38 118.7
C39 C38 H38 118.7
C34 C39 C38 120.1(2)
C34 C39 C46 123.1(2)
C38 C39 C46 116.8(2)
C35 C40 C41 112.2(2)
C35 C40 C42 114.1(2)
C41 C40 C42 109.2(2)
C35 C40 H40 107.0
C41 C40 H40 107.0
C42 C40 H40 107.0
C40 C41 H41A 109.5
C40 C41 H41B 109.5
H41A C41 H41B 109.5
C40 C41 H41C 109.5
H41A C41 H41C 109.5
H41B C41 H41C 109.5
C40 C42 H42A 109.5
C40 C42 H42B 109.5
H42A C42 H42B 109.5
C40 C42 H42C 109.5
H42A C42 H42C 109.5
H42B C42 H42C 109.5
C45 C43 C37 113.9(3)
C45 C43 C44 108.8(3)
C37 C43 C44 112.4(2)
C45 C43 H43 107.1
C37 C43 H43 107.1
C44 C43 H43 107.1
C43 C44 H44A 109.5
C43 C44 H44B 109.5
H44A C44 H44B 109.5
C43 C44 H44C 109.5
H44A C44 H44C 109.5
H44B C44 H44C 109.5
C43 C45 H45A 109.5
C43 C45 H45B 109.5
H45A C45 H45B 109.5
C43 C45 H45C 109.5
H45A C45 H45C 109.5
H45B C45 H45C 109.5
C39 C46 C47 111.1(2)
C39 C46 C48 111.9(2)
C47 C46 C48 109.8(2)
C39 C46 H46 108.0
C47 C46 H46 108.0
C48 C46 H46 108.0
C46 C47 H47A 109.5
C46 C47 H47B 109.5
H47A C47 H47B 109.5
C46 C47 H47C 109.5
H47A C47 H47C 109.5
H47B C47 H47C 109.5
C46 C48 H48A 109.5
C46 C48 H48B 109.5
H48A C48 H48B 109.5
C46 C48 H48C 109.5
H48A C48 H48C 109.5
H48B C48 H48C 109.5
C50 C49 C54 118.7(2)
C50 C49 C33 120.3(2)
C54 C49 C33 120.7(2)
C51 C50 C49 119.4(2)
C51 C50 C55 119.9(2)
C49 C50 C55 120.7(2)
C50 C51 C52 122.8(2)
C50 C51 H51 118.6
C52 C51 H51 118.6
C53 C52 C51 116.9(2)
C53 C52 C58 122.3(2)
C51 C52 C58 120.7(2)
C54 C53 C52 122.5(2)
C54 C53 H53 118.8
C52 C53 H53 118.8
C53 C54 C49 119.7(2)
C53 C54 C61 119.2(2)
C49 C54 C61 121.1(2)
C50 C55 C56 112.3(2)
C50 C55 C57 111.3(2)
C56 C55 C57 110.0(2)
C50 C55 H55 107.7
C56 C55 H55 107.7
C57 C55 H55 107.7
C55 C56 H56A 109.5
C55 C56 H56B 109.5
H56A C56 H56B 109.5
C55 C56 H56C 109.5
H56A C56 H56C 109.5
H56B C56 H56C 109.5
C55 C57 H57A 109.5
C55 C57 H57B 109.5
H57A C57 H57B 109.5
C55 C57 H57C 109.5
H57A C57 H57C 109.5
H57B C57 H57C 109.5
C52 C58 C60 114.7(2)
C52 C58 C59 110.0(2)
C60 C58 C59 111.0(3)
C52 C58 H58 106.9
C60 C58 H58 106.9
C59 C58 H58 106.9
C58 C59 H59A 109.5
C58 C59 H59B 109.5
H59A C59 H59B 109.5
C58 C59 H59C 109.5
H59A C59 H59C 109.5
H59B C59 H59C 109.5
C58 C60 H60A 109.5
C58 C60 H60B 109.5
H60A C60 H60B 109.5
C58 C60 H60C 109.5
H60A C60 H60C 109.5
H60B C60 H60C 109.5
C54 C61 C63 114.0(2)
C54 C61 C62 110.0(2)
C63 C61 C62 109.1(2)
C54 C61 H61 107.8
C63 C61 H61 107.8
C62 C61 H61 107.8
C61 C62 H62A 109.5
C61 C62 H62B 109.5
H62A C62 H62B 109.5
C61 C62 H62C 109.5
H62A C62 H62C 109.5
H62B C62 H62C 109.5
C61 C63 H63A 109.5
C61 C63 H63B 109.5
H63A C63 H63B 109.5
C61 C63 H63C 109.5
H63A C63 H63C 109.5
H63B C63 H63C 109.5
N5 C64 N4 104.84(19)
N5 C64 Si2 127.86(17)
N4 C64 Si2 126.53(17)
C66 C65 N4 107.8(2)
C66 C65 H65 126.1
N4 C65 H65 126.1
C65 C66 N5 106.7(2)
C65 C66 H66 126.7
N5 C66 H66 126.7
C72 C67 C68 122.5(2)
C72 C67 N4 118.8(2)
C68 C67 N4 117.5(2)
C69 C68 C67 117.2(2)
C69 C68 C73 118.8(2)
C67 C68 C73 123.9(2)
C70 C69 C68 121.6(2)
C70 C69 H69 119.2
C68 C69 H69 119.2
C71 C70 C69 119.6(2)
C71 C70 H70 120.2
C69 C70 H70 120.2
C70 C71 C72 121.9(2)
C70 C71 H71 119.0
C72 C71 H71 119.0
C71 C72 C67 117.1(2)
C71 C72 C76 118.8(2)
C67 C72 C76 124.1(2)
C68 C73 C75 112.6(2)
C68 C73 C74 110.1(2)
C75 C73 C74 110.1(2)
C68 C73 H73 108.0
C75 C73 H73 108.0
C74 C73 H73 108.0
C73 C74 H74A 109.5
C73 C74 H74B 109.5
H74A C74 H74B 109.5
C73 C74 H74C 109.5
H74A C74 H74C 109.5
H74B C74 H74C 109.5
C73 C75 H75A 109.5
C73 C75 H75B 109.5
H75A C75 H75B 109.5
C73 C75 H75C 109.5
H75A C75 H75C 109.5
H75B C75 H75C 109.5
C72 C76 C78 110.7(2)
C72 C76 C77 110.7(2)
C78 C76 C77 110.5(2)
C72 C76 H76 108.3
C78 C76 H76 108.3
C77 C76 H76 108.3
C76 C77 H77A 109.5
C76 C77 H77B 109.5
H77A C77 H77B 109.5
C76 C77 H77C 109.5
H77A C77 H77C 109.5
H77B C77 H77C 109.5
C76 C78 H78A 109.5
C76 C78 H78B 109.5
H78A C78 H78B 109.5
C76 C78 H78C 109.5
H78A C78 H78C 109.5
H78B C78 H78C 109.5
C80 C79 C84 123.8(2)
C80 C79 N5 119.6(2)
C84 C79 N5 116.5(2)
C79 C80 C81 117.2(2)
C79 C80 C85 122.2(2)
C81 C80 C85 120.6(2)
C82 C81 C80 120.7(2)
C82 C81 H81 119.6
C80 C81 H81 119.6
C83 C82 C81 120.6(2)
C83 C82 H82 119.7
C81 C82 H82 119.7
C82 C83 C84 121.3(2)
C82 C83 H83 119.3
C84 C83 H83 119.3
C83 C84 C79 116.4(2)
C83 C84 C88 119.5(2)
C79 C84 C88 124.1(2)
C80 C85 C86 110.2(2)
C80 C85 C87 111.91(19)
C86 C85 C87 110.6(2)
C80 C85 H85 108.0
C86 C85 H85 108.0
C87 C85 H85 108.0
C85 C86 H86A 109.5
C85 C86 H86B 109.5
H86A C86 H86B 109.5
C85 C86 H86C 109.5
H86A C86 H86C 109.5
H86B C86 H86C 109.5
C85 C87 H87A 109.5
C85 C87 H87B 109.5
H87A C87 H87B 109.5
C85 C87 H87C 109.5
H87A C87 H87C 109.5
H87B C87 H87C 109.5
C84 C88 C89 111.6(2)
C84 C88 C90 111.1(2)
C89 C88 C90 111.5(2)
C84 C88 H88 107.5
C89 C88 H88 107.5
C90 C88 H88 107.5
C88 C89 H89A 109.5
C88 C89 H89B 109.5
H89A C89 H89B 109.5
C88 C89 H89C 109.5
H89A C89 H89C 109.5
H89B C89 H89C 109.5
C88 C90 H90A 109.5
C88 C90 H90B 109.5
H90A C90 H90B 109.5
C88 C90 H90C 109.5
H90A C90 H90C 109.5
H90B C90 H90C 109.5
N6 C91 C92 123.7(2)
N6 C91 C96 119.9(2)
C92 C91 C96 116.3(2)
C93 C92 C91 120.3(2)
C93 C92 C97 116.4(2)
C91 C92 C97 123.2(2)
C94 C93 C92 122.3(2)
C94 C93 H93 118.9
C92 C93 H93 118.9
C95 C94 C93 117.6(2)
C95 C94 H94 121.2
C93 C94 H94 121.2
C94 C95 C96 122.5(2)
C94 C95 H95 118.7
C96 C95 H95 118.7
C95 C96 C91 119.4(2)
C95 C96 C112 113.5(2)
C91 C96 C112 126.5(2)
C98 C97 C102 119.6(2)
C98 C97 C92 120.4(2)
C102 C97 C92 119.7(2)
C99 C98 C97 119.2(2)
C99 C98 C103 118.3(2)
C97 C98 C103 122.4(2)
C100 C99 C98 122.1(2)
C100 C99 H99 118.9
C98 C99 H99 118.9
C101 C100 C99 117.9(2)
C101 C100 C106 121.4(2)
C99 C100 C106 120.6(2)
C100 C101 C102 122.6(2)
C100 C101 H101 118.7
C102 C101 H101 118.7
C101 C102 C97 118.4(2)
C101 C102 C109 120.1(2)
C97 C102 C109 121.4(2)
C104 C103 C98 111.9(2)
C104 C103 C105 109.8(2)
C98 C103 C105 111.6(2)
C104 C103 H103 107.8
C98 C103 H103 107.8
C105 C103 H103 107.8
C103 C104 H10A 109.5
C103 C104 H10B 109.5
H10A C104 H10B 109.5
C103 C104 H10C 109.5
H10A C104 H10C 109.5
H10B C104 H10C 109.5
C103 C105 H10D 109.5
C103 C105 H10E 109.5
H10D C105 H10E 109.5
C103 C105 H10F 109.5
H10D C105 H10F 109.5
H10E C105 H10F 109.5
C108 C106 C100 112.1(2)
C108 C106 C107 112.3(3)
C100 C106 C107 110.0(2)
C108 C106 H106 107.4
C100 C106 H106 107.4
C107 C106 H106 107.4
C106 C107 H10G 109.5
C106 C107 H10H 109.5
H10G C107 H10H 109.5
C106 C107 H10I 109.5
H10G C107 H10I 109.5
H10H C107 H10I 109.5
C106 C108 H10J 109.5
C106 C108 H10K 109.5
H10J C108 H10K 109.5
C106 C108 H10L 109.5
H10J C108 H10L 109.5
H10K C108 H10L 109.5
C102 C109 C111 110.2(2)
C102 C109 C110 114.0(2)
C111 C109 C110 109.1(2)
C102 C109 H109 107.8
C111 C109 H109 107.8
C110 C109 H109 107.8
C109 C110 H11D 109.5
C109 C110 H11E 109.5
H11D C110 H11E 109.5
C109 C110 H11F 109.5
H11D C110 H11F 109.5
H11E C110 H11F 109.5
C109 C111 H11G 109.5
C109 C111 H11H 109.5
H11G C111 H11H 109.5
C109 C111 H11I 109.5
H11G C111 H11I 109.5
H11H C111 H11I 109.5
C117 C112 C113 118.5(2)
C117 C112 C96 123.3(2)
C113 C112 C96 117.2(2)
C114 C113 C112 119.3(2)
C114 C113 C118 119.5(2)
C112 C113 C118 121.2(2)
C113 C114 C115 122.4(2)
C113 C114 H114 118.8
C115 C114 H114 118.8
C116 C115 C114 117.1(2)
C116 C115 C121 121.0(2)
C114 C115 C121 121.9(2)
C115 C116 C117 122.6(2)
C115 C116 H116 118.7
C117 C116 H116 118.7
C116 C117 C112 119.9(2)
C116 C117 C124 119.3(2)
C112 C117 C124 120.6(2)
C120 C118 C119 110.6(2)
C120 C118 C113 111.7(2)
C119 C118 C113 111.7(2)
C120 C118 H118 107.6
C119 C118 H118 107.6
C113 C118 H118 107.6
C118 C119 H11J 109.5
C118 C119 H11K 109.5
H11J C119 H11K 109.5
C118 C119 H11L 109.5
H11J C119 H11L 109.5
H11K C119 H11L 109.5
C118 C120 H12D 109.5
C118 C120 H12E 109.5
H12D C120 H12E 109.5
C118 C120 H12F 109.5
H12D C120 H12F 109.5
H12E C120 H12F 109.5
C115 C121 C122 111.5(2)
C115 C121 C123 111.8(2)
C122 C121 C123 111.1(2)
C115 C121 H121 107.4
C122 C121 H121 107.4
C123 C121 H121 107.4
C121 C122 H12G 109.5
C121 C122 H12H 109.5
H12G C122 H12H 109.5
C121 C122 H12I 109.5
H12G C122 H12I 109.5
H12H C122 H12I 109.5
C121 C123 H12J 109.5
C121 C123 H12K 109.5
H12J C123 H12K 109.5
C121 C123 H12L 109.5
H12J C123 H12L 109.5
H12K C123 H12L 109.5
C117 C124 C125 112.8(2)
C117 C124 C126 109.73(19)
C125 C124 C126 110.6(2)
C117 C124 H124 107.9
C125 C124 H124 107.9
C126 C124 H124 107.9
C124 C125 H12M 109.5
C124 C125 H12N 109.5
H12M C125 H12N 109.5
C124 C125 H12O 109.5
H12M C125 H12O 109.5
H12N C125 H12O 109.5
C124 C126 H12P 109.5
C124 C126 H12Q 109.5
H12P C126 H12Q 109.5
C124 C126 H12R 109.5
H12P C126 H12R 109.5
H12Q C126 H12R 109.5
C128 C127 C132 119.2(4)
C128 C127 H127 120.4
C132 C127 H127 120.4
C129 C128 C127 119.2(4)
C129 C128 H128 120.4
C127 C128 H128 120.4
C130 C129 C128 121.8(4)
C130 C129 H129 119.1
C128 C129 H129 119.1
C131 C130 C129 118.8(5)
C131 C130 H130 120.6
C129 C130 H130 120.6
C130 C131 C132 124.4(5)
C130 C131 H131 117.8
C132 C131 H131 117.8
C131 C132 C127 116.6(4)
C131 C132 C133 124.6(6)
C127 C132 C133 118.8(5)
C132 C133 H13A 109.5
C132 C133 H13B 109.5
H13A C133 H13B 109.5
C132 C133 H13C 109.5
H13A C133 H13C 109.5
H13B C133 H13C 109.5
C135 C134 C139 120.0
C135 C134 C140 123.2(6)
C139 C134 C140 116.8(6)
C136 C135 C134 120.0
C136 C135 H135 120.0
C134 C135 H135 120.0
C135 C136 C137 120.0
C135 C136 H136 120.0
C137 C136 H136 120.0
C138 C137 C136 120.0
C138 C137 H137 120.0
C136 C137 H137 120.0
C137 C138 C139 120.0
C137 C138 H138 120.0
C139 C138 H138 120.0
C138 C139 C134 120.0
C138 C139 H139 120.0
C134 C139 H139 120.0
C134 C140 H14D 109.5
C134 C140 H14E 109.5
H14D C140 H14E 109.5
C134 C140 H14F 109.5
H14D C140 H14F 109.5
H14E C140 H14F 109.5

loop_
_geom_bond_atom_site_label_1
_geom_bond_atom_site_label_2
_geom_bond_distance
Cl1 Si1 2.0612(9)
Cl2 Si1 2.0668(9)
Cl3 Si2 2.0667(9)
Cl4 Si2 2.0599(9)
Si1 N3 1.594(2)
Si1 C1 1.938(2)
Si2 N6 1.588(2)
Si2 C64 1.938(2)
N1 C1 1.357(3)
N1 C3 1.374(3)
N1 C4 1.460(3)
N2 C1 1.361(3)
N2 C2 1.372(3)
N2 C16 1.463(3)
N3 C28 1.376(3)
N4 C64 1.366(3)
N4 C65 1.376(3)
N4 C67 1.471(3)
N5 C64 1.354(3)
N5 C66 1.376(3)
N5 C79 1.471(3)
N6 C91 1.367(3)
C2 C3 1.339(3)
C2 H2 0.9500
C3 H3 0.9500
C4 C9 1.387(3)
C4 C5 1.400(3)
C5 C6 1.394(3)
C5 C13 1.514(4)
C6 C7 1.375(4)
C6 H6 0.9500
C7 C8 1.368(4)
C7 H7 0.9500
C8 C9 1.400(3)
C8 H8 0.9500
C9 C10 1.511(4)
C10 C11 1.527(4)
C10 C12 1.531(3)
C10 H10 1.0000
C11 H11A 0.9800
C11 H11B 0.9800
C11 H11C 0.9800
C12 H12A 0.9800
C12 H12B 0.9800
C12 H12C 0.9800
C13 C15 1.523(4)
C13 C14 1.529(4)
C13 H13 1.0000
C14 H14A 0.9800
C14 H14B 0.9800
C14 H14C 0.9800
C15 H15A 0.9800
C15 H15B 0.9800
C15 H15C 0.9800
C16 C21 1.392(3)
C16 C17 1.397(3)
C17 C18 1.387(3)
C17 C22 1.518(3)
C18 C19 1.382(4)
C18 H18 0.9500
C19 C20 1.364(4)
C19 H19 0.9500
C20 C21 1.404(3)
C20 H20 0.9500
C21 C25 1.507(4)
C22 C23 1.523(4)
C22 C24 1.533(4)
C22 H22 1.0000
C23 H23A 0.9800
C23 H23B 0.9800
C23 H23C 0.9800
C24 H24A 0.9800
C24 H24B 0.9800
C24 H24C 0.9800
C25 C26 1.521(4)
C25 C27 1.530(4)
C25 H25 1.0000
C26 H26A 0.9800
C26 H26B 0.9800
C26 H26C 0.9800
C27 H27A 0.9800
C27 H27B 0.9800
C27 H27C 0.9800
C28 C29 1.418(3)
C28 C33 1.435(3)
C29 C30 1.398(3)
C29 C34 1.504(3)
C30 C31 1.376(4)
C30 H30 0.9500
C31 C32 1.367(4)
C31 H31 0.9500
C32 C33 1.397(3)
C32 H32 0.9500
C33 C49 1.497(3)
C34 C39 1.392(4)
C34 C35 1.428(3)
C35 C36 1.391(4)
C35 C40 1.515(4)
C36 C37 1.388(4)
C36 H36 0.9500
C37 C38 1.386(4)
C37 C43 1.518(4)
C38 C39 1.397(4)
C38 H38 0.9500
C39 C46 1.522(4)
C40 C41 1.530(4)
C40 C42 1.532(4)
C40 H40 1.0000
C41 H41A 0.9800
C41 H41B 0.9800
C41 H41C 0.9800
C42 H42A 0.9800
C42 H42B 0.9800
C42 H42C 0.9800
C43 C45 1.510(5)
C43 C44 1.523(4)
C43 H43 1.0000
C44 H44A 0.9800
C44 H44B 0.9800
C44 H44C 0.9800
C45 H45A 0.9800
C45 H45B 0.9800
C45 H45C 0.9800
C46 C47 1.529(4)
C46 C48 1.531(4)
C46 H46 1.0000
C47 H47A 0.9800
C47 H47B 0.9800
C47 H47C 0.9800
C48 H48A 0.9800
C48 H48B 0.9800
C48 H48C 0.9800
C49 C50 1.406(3)
C49 C54 1.411(3)
C50 C51 1.380(4)
C50 C55 1.521(3)
C51 C52 1.390(4)
C51 H51 0.9500
C52 C53 1.389(4)
C52 C58 1.509(4)
C53 C54 1.379(4)
C53 H53 0.9500
C54 C61 1.527(3)
C55 C56 1.529(4)
C55 C57 1.533(4)
C55 H55 1.0000
C56 H56A 0.9800
C56 H56B 0.9800
C56 H56C 0.9800
C57 H57A 0.9800
C57 H57B 0.9800
C57 H57C 0.9800
C58 C60 1.517(4)
C58 C59 1.520(4)
C58 H58 1.0000
C59 H59A 0.9800
C59 H59B 0.9800
C59 H59C 0.9800
C60 H60A 0.9800
C60 H60B 0.9800
C60 H60C 0.9800
C61 C63 1.529(3)
C61 C62 1.530(3)
C61 H61 1.0000
C62 H62A 0.9800
C62 H62B 0.9800
C62 H62C 0.9800
C63 H63A 0.9800
C63 H63B 0.9800
C63 H63C 0.9800
C65 C66 1.339(3)
C65 H65 0.9500
C66 H66 0.9500
C67 C72 1.397(3)
C67 C68 1.402(3)
C68 C69 1.385(4)
C68 C73 1.521(3)
C69 C70 1.381(4)
C69 H69 0.9500
C70 C71 1.373(4)
C70 H70 0.9500
C71 C72 1.387(4)
C71 H71 0.9500
C72 C76 1.514(3)
C73 C75 1.530(4)
C73 C74 1.530(4)
C73 H73 1.0000
C74 H74A 0.9800
C74 H74B 0.9800
C74 H74C 0.9800
C75 H75A 0.9800
C75 H75B 0.9800
C75 H75C 0.9800
C76 C78 1.527(4)
C76 C77 1.537(3)
C76 H76 1.0000
C77 H77A 0.9800
C77 H77B 0.9800
C77 H77C 0.9800
C78 H78A 0.9800
C78 H78B 0.9800
C78 H78C 0.9800
C79 C80 1.386(3)
C79 C84 1.395(3)
C80 C81 1.392(3)
C80 C85 1.515(3)
C81 C82 1.378(3)
C81 H81 0.9500
C82 C83 1.373(3)
C82 H82 0.9500
C83 C84 1.395(3)
C83 H83 0.9500
C84 C88 1.512(3)
C85 C86 1.524(3)
C85 C87 1.526(3)
C85 H85 1.0000
C86 H86A 0.9800
C86 H86B 0.9800
C86 H86C 0.9800
C87 H87A 0.9800
C87 H87B 0.9800
C87 H87C 0.9800
C88 C89 1.521(4)
C88 C90 1.528(3)
C88 H88 1.0000
C89 H89A 0.9800
C89 H89B 0.9800
C89 H89C 0.9800
C90 H90A 0.9800
C90 H90B 0.9800
C90 H90C 0.9800
C91 C92 1.416(3)
C91 C96 1.428(3)
C92 C93 1.385(3)
C92 C97 1.503(3)
C93 C94 1.378(3)
C93 H93 0.9500
C94 C95 1.373(4)
C94 H94 0.9500
C95 C96 1.392(3)
C95 H95 0.9500
C96 C112 1.502(3)
C97 C98 1.396(3)
C97 C102 1.414(3)
C98 C99 1.389(3)
C98 C103 1.520(3)
C99 C100 1.386(4)
C99 H99 0.9500
C100 C101 1.372(4)
C100 C106 1.517(3)
C101 C102 1.394(3)
C101 H101 0.9500
C102 C109 1.518(3)
C103 C104 1.518(4)
C103 C105 1.523(4)
C103 H103 1.0000
C104 H10A 0.9800
C104 H10B 0.9800
C104 H10C 0.9800
C105 H10D 0.9800
C105 H10E 0.9800
C105 H10F 0.9800
C106 C108 1.511(4)
C106 C107 1.535(4)
C106 H106 1.0000
C107 H10G 0.9800
C107 H10H 0.9800
C107 H10I 0.9800
C108 H10J 0.9800
C108 H10K 0.9800
C108 H10L 0.9800
C109 C111 1.534(4)
C109 C110 1.534(4)
C109 H109 1.0000
C110 H11D 0.9800
C110 H11E 0.9800
C110 H11F 0.9800
C111 H11G 0.9800
C111 H11H 0.9800
C111 H11I 0.9800
C112 C117 1.399(3)
C112 C113 1.420(3)
C113 C114 1.383(3)
C113 C118 1.525(3)
C114 C115 1.396(3)
C114 H114 0.9500
C115 C116 1.383(3)
C115 C121 1.513(3)
C116 C117 1.387(3)
C116 H116 0.9500
C117 C124 1.516(3)
C118 C120 1.525(4)
C118 C119 1.525(4)
C118 H118 1.0000
C119 H11J 0.9800
C119 H11K 0.9800
C119 H11L 0.9800
C120 H12D 0.9800
C120 H12E 0.9800
C120 H12F 0.9800
C121 C122 1.524(4)
C121 C123 1.527(4)
C121 H121 1.0000
C122 H12G 0.9800
C122 H12H 0.9800
C122 H12I 0.9800
C123 H12J 0.9800
C123 H12K 0.9800
C123 H12L 0.9800
C124 C125 1.522(3)
C124 C126 1.531(3)
C124 H124 1.0000
C125 H12M 0.9800
C125 H12N 0.9800
C125 H12O 0.9800
C126 H12P 0.9800
C126 H12Q 0.9800
C126 H12R 0.9800
C127 C128 1.366(5)
C127 C132 1.433(7)
C127 H127 0.9500
C128 C129 1.361(5)
C128 H128 0.9500
C129 C130 1.355(6)
C129 H129 0.9500
C130 C131 1.310(6)
C130 H130 0.9500
C131 C132 1.350(7)
C131 H131 0.9500
C132 C133 1.479(6)
C133 H13A 0.9800
C133 H13B 0.9800
C133 H13C 0.9800
C134 C135 1.3900
C134 C139 1.3900
C134 C140 1.535(16)
C135 C136 1.3900
C135 H135 0.9500
C136 C137 1.3900
C136 H136 0.9500
C137 C138 1.3900
C137 H137 0.9500
C138 C139 1.3900
C138 H138 0.9500
C139 H139 0.9500
C140 H14D 0.9800
C140 H14E 0.9800
C140 H14F 0.9800

loop_
_geom_torsion_atom_site_label_1
_geom_torsion_atom_site_label_2
_geom_torsion_atom_site_label_3
_geom_torsion_atom_site_label_4
_geom_torsion
C1 Si1 N3 C28 -179.8(3)
Cl1 Si1 N3 C28 62.3(3)
Cl2 Si1 N3 C28 -63.5(3)
C64 Si2 N6 C91 151.8(3)
Cl4 Si2 N6 C91 33.2(4)
Cl3 Si2 N6 C91 -92.5(3)
C3 N1 C1 N2 -1.0(3)
C4 N1 C1 N2 174.8(2)
C3 N1 C1 Si1 176.21(18)
C4 N1 C1 Si1 -8.0(4)
C2 N2 C1 N1 1.7(3)
C16 N2 C1 N1 -165.1(2)
C2 N2 C1 Si1 -175.62(17)
C16 N2 C1 Si1 17.6(3)
N3 Si1 C1 N1 -101.9(2)
Cl1 Si1 C1 N1 21.8(2)
Cl2 Si1 C1 N1 126.1(2)
N3 Si1 C1 N2 74.7(2)
Cl1 Si1 C1 N2 -161.56(18)
Cl2 Si1 C1 N2 -57.3(2)
C1 N2 C2 C3 -1.8(3)
C16 N2 C2 C3 166.6(2)
N2 C2 C3 N1 1.1(3)
C1 N1 C3 C2 0.0(3)
C4 N1 C3 C2 -176.3(2)
C1 N1 C4 C9 105.3(3)
C3 N1 C4 C9 -79.1(3)
C1 N1 C4 C5 -79.3(3)
C3 N1 C4 C5 96.2(3)
C9 C4 C5 C6 -0.1(4)
N1 C4 C5 C6 -175.1(2)
C9 C4 C5 C13 179.2(2)
N1 C4 C5 C13 4.1(3)
C4 C5 C6 C7 0.4(4)
C13 C5 C6 C7 -178.9(2)
C5 C6 C7 C8 -0.7(4)
C6 C7 C8 C9 0.8(4)
C5 C4 C9 C8 0.2(4)
N1 C4 C9 C8 175.1(2)
C5 C4 C9 C10 -176.4(2)
N1 C4 C9 C10 -1.4(4)
C7 C8 C9 C4 -0.5(4)
C7 C8 C9 C10 176.5(2)
C4 C9 C10 C11 100.6(3)
C8 C9 C10 C11 -75.9(3)
C4 C9 C10 C12 -28.4(4)
C8 C9 C10 C12 155.1(2)
C6 C5 C13 C15 -33.2(3)
C4 C5 C13 C15 147.6(2)
C6 C5 C13 C14 91.2(3)
C4 C5 C13 C14 -88.0(3)
C1 N2 C16 C21 -98.1(3)
C2 N2 C16 C21 96.0(3)
C1 N2 C16 C17 89.9(3)
C2 N2 C16 C17 -76.0(3)
C21 C16 C17 C18 0.6(4)
N2 C16 C17 C18 172.3(2)
C21 C16 C17 C22 -178.0(2)
N2 C16 C17 C22 -6.4(3)
C16 C17 C18 C19 -0.3(4)
C22 C17 C18 C19 178.4(2)
C17 C18 C19 C20 -0.2(4)
C18 C19 C20 C21 0.3(4)
C17 C16 C21 C20 -0.5(3)
N2 C16 C21 C20 -171.9(2)
C17 C16 C21 C25 175.9(2)
N2 C16 C21 C25 4.5(3)
C19 C20 C21 C16 0.0(4)
C19 C20 C21 C25 -176.6(2)
C18 C17 C22 C23 43.9(3)
C16 C17 C22 C23 -137.4(2)
C18 C17 C22 C24 -79.3(3)
C16 C17 C22 C24 99.4(3)
C16 C21 C25 C26 128.2(3)
C20 C21 C25 C26 -55.5(3)
C16 C21 C25 C27 -108.0(3)
C20 C21 C25 C27 68.3(3)
Si1 N3 C28 C29 -144.5(2)
Si1 N3 C28 C33 35.7(4)
N3 C28 C29 C30 -171.2(2)
C33 C28 C29 C30 8.7(3)
N3 C28 C29 C34 15.8(4)
C33 C28 C29 C34 -164.4(2)
C28 C29 C30 C31 -3.3(4)
C34 C29 C30 C31 170.5(2)
C29 C30 C31 C32 -3.1(4)
C30 C31 C32 C33 3.8(4)
C31 C32 C33 C28 1.9(4)
C31 C32 C33 C49 -176.3(2)
N3 C28 C33 C32 171.8(2)
C29 C28 C33 C32 -8.0(3)
N3 C28 C33 C49 -10.1(3)
C29 C28 C33 C49 170.0(2)
C30 C29 C34 C39 67.2(3)
C28 C29 C34 C39 -119.4(3)
C30 C29 C34 C35 -101.5(3)
C28 C29 C34 C35 71.9(3)
C39 C34 C35 C36 -1.0(3)
C29 C34 C35 C36 168.1(2)
C39 C34 C35 C40 -178.9(2)
C29 C34 C35 C40 -9.8(3)
C34 C35 C36 C37 1.0(4)
C40 C35 C36 C37 178.9(2)
C35 C36 C37 C38 -0.2(4)
C35 C36 C37 C43 -178.1(2)
C36 C37 C38 C39 -0.6(4)
C43 C37 C38 C39 177.2(2)
C35 C34 C39 C38 0.2(4)
C29 C34 C39 C38 -168.5(2)
C35 C34 C39 C46 -179.9(2)
C29 C34 C39 C46 11.3(4)
C37 C38 C39 C34 0.6(4)
C37 C38 C39 C46 -179.3(2)
C36 C35 C40 C41 -96.7(3)
C34 C35 C40 C41 81.2(3)
C36 C35 C40 C42 28.1(3)
C34 C35 C40 C42 -154.1(2)
C38 C37 C43 C45 12.9(4)
C36 C37 C43 C45 -169.4(3)
C38 C37 C43 C44 137.2(3)
C36 C37 C43 C44 -45.1(4)
C34 C39 C46 C47 123.7(3)
C38 C39 C46 C47 -56.4(3)
C34 C39 C46 C48 -113.1(3)
C38 C39 C46 C48 66.7(3)
C32 C33 C49 C50 -81.3(3)
C28 C33 C49 C50 100.6(3)
C32 C33 C49 C54 92.0(3)
C28 C33 C49 C54 -86.1(3)
C54 C49 C50 C51 0.7(3)
C33 C49 C50 C51 174.1(2)
C54 C49 C50 C55 -178.6(2)
C33 C49 C50 C55 -5.2(3)
C49 C50 C51 C52 -0.5(4)
C55 C50 C51 C52 178.8(2)
C50 C51 C52 C53 0.4(4)
C50 C51 C52 C58 177.6(2)
C51 C52 C53 C54 -0.6(4)
C58 C52 C53 C54 -177.7(2)
C52 C53 C54 C49 0.8(4)
C52 C53 C54 C61 -176.4(2)
C50 C49 C54 C53 -0.8(3)
C33 C49 C54 C53 -174.2(2)
C50 C49 C54 C61 176.3(2)
C33 C49 C54 C61 3.0(3)
C51 C50 C55 C56 45.4(3)
C49 C50 C55 C56 -135.2(2)
C51 C50 C55 C57 -78.4(3)
C49 C50 C55 C57 100.9(3)
C53 C52 C58 C60 -28.8(4)
C51 C52 C58 C60 154.2(3)
C53 C52 C58 C59 97.2(3)
C51 C52 C58 C59 -79.9(3)
C53 C54 C61 C63 -28.8(3)
C49 C54 C61 C63 154.0(2)
C53 C54 C61 C62 94.2(3)
C49 C54 C61 C62 -83.0(3)
C66 N5 C64 N4 2.2(2)
C79 N5 C64 N4 -161.7(2)
C66 N5 C64 Si2 -168.19(16)
C79 N5 C64 Si2 28.0(3)
C65 N4 C64 N5 -2.2(2)
C67 N4 C64 N5 164.8(2)
C65 N4 C64 Si2 168.31(16)
C67 N4 C64 Si2 -24.7(3)
N6 Si2 C64 N5 98.6(2)
Cl4 Si2 C64 N5 -127.30(18)
Cl3 Si2 C64 N5 -22.3(2)
N6 Si2 C64 N4 -69.8(2)
Cl4 Si2 C64 N4 64.34(19)
Cl3 Si2 C64 N4 169.37(17)
C64 N4 C65 C66 1.5(3)
C67 N4 C65 C66 -167.5(2)
N4 C65 C66 N5 -0.1(3)
C64 N5 C66 C65 -1.3(3)
C79 N5 C66 C65 164.0(2)
C64 N4 C67 C72 111.7(3)
C65 N4 C67 C72 -82.1(3)
C64 N4 C67 C68 -80.0(3)
C65 N4 C67 C68 86.2(3)
C72 C67 C68 C69 0.2(4)
N4 C67 C68 C69 -167.6(2)
C72 C67 C68 C73 177.6(2)
N4 C67 C68 C73 9.8(4)
C67 C68 C69 C70 2.1(4)
C73 C68 C69 C70 -175.4(2)
C68 C69 C70 C71 -3.2(4)
C69 C70 C71 C72 1.9(4)
C70 C71 C72 C67 0.3(4)
C70 C71 C72 C76 -179.4(2)
C68 C67 C72 C71 -1.4(4)
N4 C67 C72 C71 166.2(2)
C68 C67 C72 C76 178.3(2)
N4 C67 C72 C76 -14.1(4)
C69 C68 C73 C75 -42.2(3)
C67 C68 C73 C75 140.5(3)
C69 C68 C73 C74 81.0(3)
C67 C68 C73 C74 -96.3(3)
C71 C72 C76 C78 60.3(3)
C67 C72 C76 C78 -119.4(3)
C71 C72 C76 C77 -62.7(3)
C67 C72 C76 C77 117.6(3)
C64 N5 C79 C80 -96.3(3)
C66 N5 C79 C80 101.1(3)
C64 N5 C79 C84 85.5(3)
C66 N5 C79 C84 -77.1(3)
C84 C79 C80 C81 -0.3(4)
N5 C79 C80 C81 -178.3(2)
C84 C79 C80 C85 -179.1(2)
N5 C79 C80 C85 2.9(3)
C79 C80 C81 C82 -0.5(3)
C85 C80 C81 C82 178.3(2)
C80 C81 C82 C83 0.7(4)
C81 C82 C83 C84 0.0(4)
C82 C83 C84 C79 -0.7(4)
C82 C83 C84 C88 179.3(2)
C80 C79 C84 C83 0.9(4)
N5 C79 C84 C83 179.0(2)
C80 C79 C84 C88 -179.2(2)
N5 C79 C84 C88 -1.1(3)
C79 C80 C85 C86 -98.5(3)
C81 C80 C85 C86 82.8(3)
C79 C80 C85 C87 137.9(2)
C81 C80 C85 C87 -40.8(3)
C83 C84 C88 C89 -59.7(3)
C79 C84 C88 C89 120.4(3)
C83 C84 C88 C90 65.4(3)
C79 C84 C88 C90 -114.5(3)
Si2 N6 C91 C92 -17.5(5)
Si2 N6 C91 C96 162.3(3)
N6 C91 C92 C93 -167.8(2)
C96 C91 C92 C93 12.4(3)
N6 C91 C92 C97 15.7(4)
C96 C91 C92 C97 -164.1(2)
C91 C92 C93 C94 -2.1(4)
C97 C92 C93 C94 174.6(2)
C92 C93 C94 C95 -6.4(4)
C93 C94 C95 C96 4.2(4)
C94 C95 C96 C91 6.4(4)
C94 C95 C96 C112 -165.4(2)
N6 C91 C96 C95 165.8(2)
C92 C91 C96 C95 -14.4(3)
N6 C91 C96 C112 -23.6(3)
C92 C91 C96 C112 156.2(2)
C93 C92 C97 C98 69.5(3)
C91 C92 C97 C98 -113.9(3)
C93 C92 C97 C102 -104.8(3)
C91 C92 C97 C102 71.8(3)
C102 C97 C98 C99 -1.2(3)
C92 C97 C98 C99 -175.5(2)
C102 C97 C98 C103 -179.7(2)
C92 C97 C98 C103 6.0(3)
C97 C98 C99 C100 -0.9(4)
C103 C98 C99 C100 177.6(2)
C98 C99 C100 C101 1.9(4)
C98 C99 C100 C106 -175.4(2)
C99 C100 C101 C102 -0.7(4)
C106 C100 C101 C102 176.5(2)
C100 C101 C102 C97 -1.4(4)
C100 C101 C102 C109 175.7(2)
C98 C97 C102 C101 2.3(3)
C92 C97 C102 C101 176.7(2)
C98 C97 C102 C109 -174.7(2)
C92 C97 C102 C109 -0.4(3)
C99 C98 C103 C104 -53.1(3)
C97 C98 C103 C104 125.4(2)
C99 C98 C103 C105 70.4(3)
C97 C98 C103 C105 -111.0(3)
C101 C100 C106 C108 121.5(3)
C99 C100 C106 C108 -61.3(4)
C101 C100 C106 C107 -112.7(3)
C99 C100 C106 C107 64.4(3)
C101 C102 C109 C111 -97.3(3)
C97 C102 C109 C111 79.7(3)
C101 C102 C109 C110 25.7(3)
C97 C102 C109 C110 -157.3(2)
C95 C96 C112 C117 -93.5(3)
C91 C96 C112 C117 95.4(3)
C95 C96 C112 C113 75.0(3)
C91 C96 C112 C113 -96.1(3)
C117 C112 C113 C114 4.4(3)
C96 C112 C113 C114 -164.6(2)
C117 C112 C113 C118 -176.6(2)
C96 C112 C113 C118 14.3(3)
C112 C113 C114 C115 -1.3(3)
C118 C113 C114 C115 179.7(2)
C113 C114 C115 C116 -2.1(3)
C113 C114 C115 C121 178.4(2)
C114 C115 C116 C117 2.5(3)
C121 C115 C116 C117 -178.0(2)
C115 C116 C117 C112 0.6(3)
C115 C116 C117 C124 175.4(2)
C113 C112 C117 C116 -4.1(3)
C96 C112 C117 C116 164.2(2)
C113 C112 C117 C124 -178.8(2)
C96 C112 C117 C124 -10.5(3)
C114 C113 C118 C120 64.6(3)
C112 C113 C118 C120 -114.4(3)
C114 C113 C118 C119 -59.8(3)
C112 C113 C118 C119 121.3(2)
C116 C115 C121 C122 -116.8(3)
C114 C115 C121 C122 62.7(3)
C116 C115 C121 C123 118.1(3)
C114 C115 C121 C123 -62.4(3)
C116 C117 C124 C125 54.0(3)
C112 C117 C124 C125 -131.2(2)
C116 C117 C124 C126 -69.7(3)
C112 C117 C124 C126 105.0(2)
C132 C127 C128 C129 1.8(6)
C127 C128 C129 C130 -1.2(6)
C128 C129 C130 C131 -0.1(7)
C129 C130 C131 C132 0.7(8)
C130 C131 C132 C127 -0.1(8)
C130 C131 C132 C133 179.2(6)
C128 C127 C132 C131 -1.2(6)
C128 C127 C132 C133 179.5(5)
C139 C134 C135 C136 0.0
C140 C134 C135 C136 179.8(11)
C134 C135 C136 C137 0.0
C135 C136 C137 C138 0.0
C136 C137 C138 C139 0.0
C137 C138 C139 C134 0.0
C135 C134 C139 C138 0.0
C140 C134 C139 C138 -179.8(11)
